data_7250019
loop_
_publ_author_name
'Deb, Pran Kishore'
'Menon, Anila M.'
'PSR, Fathima Nida'
'Shruti, Ipsha'
'Nidal, Sara'
'Venugopala, Katharigatta N.'
'Chopra, Deepak'

_publ_section_title
;
 Exploring intermolecular interactions and energetics in crystalline
 substituted thieno[2,3-d]pyrimidines
;
_journal_issue 14
_journal_name_full CrystEngComm
_journal_page_first 2070
_journal_page_last 2085
_journal_paper_doi 10.1039/D5CE00071H
_journal_volume 27
_journal_year 2025
_chemical_formula_moiety 'C11 H15 N3 S'
_chemical_formula_sum 'C11 H15 N3 S'
_chemical_formula_weight 221.32
_space_group_crystal_system triclinic
_space_group_IT_number 2
_space_group_name_Hall '-P 1'
_space_group_name_H-M_alt 'P -1'
_atom_sites_solution_hydrogens mixed
_atom_sites_solution_primary dual
_audit_creation_date 2025-02-14
_audit_creation_method
;
Olex2 1.3
(compiled 2020.11.12 svn.r5f609507 for OlexSys, GUI svn.r6408)
;
_audit_update_record
;
2025-02-23 deposited with the CCDC.	2025-02-25 downloaded from the CCDC.
;
_cell_angle_alpha 61.569(2)
_cell_angle_beta 79.570(2)
_cell_angle_gamma 88.952(2)
_cell_formula_units_Z 16
_cell_length_a 16.8994(7)
_cell_length_b 17.1783(8)
_cell_length_c 17.8101(8)
_cell_measurement_reflns_used 9755
_cell_measurement_temperature 100.00
_cell_measurement_theta_max 30.082
_cell_measurement_theta_min 1.879
_cell_volume 4457.8(4)
_computing_cell_refinement 'SAINT V8.40B (?, 2016)'
_computing_data_reduction 'SAINT V8.40B (?, 2016)'
_computing_molecular_graphics 'Olex2 1.3 (Dolomanov et al., 2009)'
_computing_publication_material 'Olex2 1.3 (Dolomanov et al., 2009)'
_computing_structure_refinement 'SHELXL 2018/3 (Sheldrick, 2015)'
_computing_structure_solution 'SHELXT 2018/2 (Sheldrick, 2018)'
_diffrn_ambient_temperature 100.00
_diffrn_measured_fraction_theta_full 0.999
_diffrn_measured_fraction_theta_max 0.998
_diffrn_measurement_device_type 'Bruker APEX-II CCD'
_diffrn_measurement_method '\f and \w scans'
_diffrn_radiation_type MoK\a
_diffrn_radiation_wavelength 0.71073
_diffrn_reflns_av_R_equivalents 0.0856
_diffrn_reflns_av_unetI/netI 0.0380
_diffrn_reflns_Laue_measured_fraction_full 0.999
_diffrn_reflns_Laue_measured_fraction_max 0.998
_diffrn_reflns_limit_h_max 23
_diffrn_reflns_limit_h_min -23
_diffrn_reflns_limit_k_max 24
_diffrn_reflns_limit_k_min -24
_diffrn_reflns_limit_l_max 25
_diffrn_reflns_limit_l_min -25
_diffrn_reflns_number 310915
_diffrn_reflns_point_group_measured_fraction_full 0.999
_diffrn_reflns_point_group_measured_fraction_max 0.998
_diffrn_reflns_theta_full 25.242
_diffrn_reflns_theta_max 30.082
_diffrn_reflns_theta_min 1.897
_diffrn_source_current 1.39
_diffrn_source_power 0.0695
_diffrn_source_voltage 50.0
_diffrn_standards_number 0
_exptl_absorpt_coefficient_mu 0.261
_exptl_absorpt_correction_T_max 1.0000
_exptl_absorpt_correction_T_min 0.9421
_exptl_absorpt_correction_type numerical
_exptl_absorpt_process_details
;
SADABS-2016/2 (Bruker,2016/2) was used for absorption correction.
wR2(int) was 0.1139 before and 0.0741 after correction.
The Ratio of minimum to maximum transmission is 0.9421.
The \l/2 correction factor is Not present.
;
_exptl_crystal_colour 'clear light colourless'
_exptl_crystal_colour_lustre clear
_exptl_crystal_colour_modifier light
_exptl_crystal_colour_primary colourless
_exptl_crystal_density_diffrn 1.319
_exptl_crystal_description block
_exptl_crystal_F_000 1888
_exptl_crystal_size_max 0.239
_exptl_crystal_size_mid 0.226
_exptl_crystal_size_min 0.188
_refine_diff_density_max 0.515
_refine_diff_density_min -0.369
_refine_diff_density_rms 0.060
_refine_ls_extinction_method none
_refine_ls_goodness_of_fit_ref 1.053
_refine_ls_hydrogen_treatment mixed
_refine_ls_matrix_type full
_refine_ls_number_parameters 1226
_refine_ls_number_reflns 26153
_refine_ls_number_restraints 110
_refine_ls_restrained_S_all 1.052
_refine_ls_R_factor_all 0.0506
_refine_ls_R_factor_gt 0.0426
_refine_ls_shift/su_max 0.001
_refine_ls_shift/su_mean 0.000
_refine_ls_structure_factor_coef Fsqd
_refine_ls_weighting_details 'w=1/[\s^2^(Fo^2^)+(0.0449P)^2^+2.0659P] where P=(Fo^2^+2Fc^2^)/3'
_refine_ls_weighting_scheme calc
_refine_ls_wR_factor_gt 0.1020
_refine_ls_wR_factor_ref 0.1073
_reflns_Friedel_coverage 0.000
_reflns_number_gt 22654
_reflns_number_total 26153
_reflns_threshold_expression 'I > 2\s(I)'
_cod_data_source_file d5ce00071h2.cif
_cod_data_source_block 4
_cod_depositor_comments 'Adding full bibliography for 7250012--7250019.cif.'
_cod_database_code 7250019
_shelx_shelxl_version_number 2018/3
_shelx_space_group_comment
;
The symmetry employed for this shelxl refinement is uniquely defined
by the following loop, which should always be used as a source of
symmetry information in preference to the above space-group names.
They are only intended as comments.
;
_shelx_estimated_absorpt_t_max 0.953
_shelx_estimated_absorpt_t_min 0.940
_olex2_refinement_description
;
1. Fixed Uiso
 At 1.2 times of:
  All C(H,H) groups
 At 1.5 times of:
  All C(H,H,H) groups
2. Restrained distances
 C40-C41 \\sim C40-C41A
 with sigma of 0.02
 C41-C42 \\sim C41A-C42A
 with sigma of 0.02
 C85-C86 \\sim C85A-C86A
 with sigma of 0.02
 C84-C85 \\sim C84A-C85A
 with sigma of 0.02
 C40-C42 \\sim C40-C42A
 with sigma of 0.04
 C78-C84 \\sim C78-C84A
 with sigma of 0.02
 C84-C86 \\sim C84A-C86A
 with sigma of 0.04
 C78-C85 \\sim C78-C85A
 with sigma of 0.04
3. Uiso/Uaniso restraints and constraints
C41 \\sim C42 \\sim C41A \\sim C42A: within 2A with sigma of 0.002 and sigma
for terminal atoms of 0.004 within 2A
C84 \\sim C85 \\sim C86 \\sim C84A \\sim C85A \\sim C86A: within 2A with sigma
of 0.002 and sigma for terminal atoms of 0.004 within 2A
4. Others
 Sof(C41A)=Sof(H41C)=Sof(H41D)=Sof(C42A)=Sof(H42D)=Sof(H42E)=Sof(H42F)=1-FVAR(1)
 Sof(C41)=Sof(H41A)=Sof(H41B)=Sof(C42)=Sof(H42A)=Sof(H42B)=Sof(H42C)=FVAR(1)
 Sof(C84A)=Sof(H84C)=Sof(H84D)=Sof(C85A)=Sof(H85C)=Sof(H85D)=Sof(C86A)=
 Sof(H86D)=Sof(H86E)=Sof(H86F)=1-FVAR(2)
 Sof(C84)=Sof(H84A)=Sof(H84B)=Sof(C85)=Sof(H85A)=Sof(H85B)=Sof(C86)=Sof(H86A)=
 Sof(H86B)=Sof(H86C)=FVAR(2)
5.a Secondary CH2 refined with riding coordinates:
 C29(H29A,H29B), C18(H18C,H18D), C73(H73A,H73B), C7(H7A,H7B), C30(H30A,H30B),
 C51(H51A,H51B), C62(H62A,H62B), C8(H8A,H8B), C84(H84A,H84B), C74(H74A,H74B),
 C63(H63A,H63B), C19(H19A,H19B), C85(H85A,H85B), C52(H52A,H52B), C41(H41A,H41B),
  C41A(H41C,H41D), C84A(H84C,H84D), C85A(H85C,H85D)
5.b Idealised Me refined as rotating group:
 C55(H55A,H55B,H55C), C11(H11A,H11B,H11C), C54(H54A,H54B,H54C), C21(H21C,H21D,
 H21E), C33(H33A,H33B,H33C), C66(H66A,H66B,H66C), C44(H44A,H44B,H44C), C43(H43A,
 H43B,H43C), C76(H76A,H76B,H76C), C65(H65A,H65B,H65C), C10(H10A,H10B,H10C),
 C87(H87A,H87B,H87C), C88(H88A,H88B,H88C), C77(H77A,H77B,H77C), C32(H32A,H32B,
 H32C), C75(H75A,H75B,H75C), C22(H22A,H22B,H22C), C31(H31A,H31B,H31C), C9(H9A,
 H9B,H9C), C20(H20A,H20B,H20C), C53(H53A,H53B,H53C), C86(H86A,H86B,H86C),
 C64(H64A,H64B,H64C), C42(H42A,H42B,H42C), C42A(H42D,H42E,H42F), C86A(H86D,H86E,
 H86F)
;
_olex2_submission_original_sample_id 4
_olex2_submission_special_instructions 'No special instructions were received'

loop_
_space_group_symop_operation_xyz
'x, y, z'
'-x, -y, -z'

loop_
_atom_site_label
_atom_site_type_symbol
_atom_site_fract_x
_atom_site_fract_y
_atom_site_fract_z
_atom_site_U_iso_or_equiv
_atom_site_adp_type
_atom_site_occupancy
_atom_site_site_symmetry_order
_atom_site_calc_flag
_atom_site_refinement_flags_posn
_atom_site_refinement_flags_adp
_atom_site_refinement_flags_occupancy
_atom_site_disorder_assembly
_atom_site_disorder_group
S6 S 0.31915(2) 0.26767(2) -0.03059(2) 0.01650(7) Uani 1 1 d . . . . .
S7 S 0.17669(2) 0.22885(2) 0.56133(2) 0.01764(7) Uani 1 1 d . . . . .
S1 S 0.89032(2) 0.12978(2) 0.03817(2) 0.01871(7) Uani 1 1 d . . . . .
S2 S 0.15600(2) 0.73530(2) 0.53451(2) 0.01888(7) Uani 1 1 d . . . . .
S4 S 0.32034(2) 0.76941(2) -0.04981(2) 0.01794(7) Uani 1 1 d . . . . .
S3 S 0.58661(2) 0.60812(2) 0.47340(2) 0.01892(7) Uani 1 1 d . . . . .
S5 S 0.60242(2) 0.12078(2) 0.45423(2) 0.01903(7) Uani 1 1 d . . . . .
S8 S 0.89497(2) 0.63312(3) 0.00255(2) 0.02094(7) Uani 1 1 d . . . . .
N19 N 0.21475(7) 0.26801(8) 0.39156(7) 0.0164(2) Uani 1 1 d . . . . .
N8 N 0.53381(6) 0.84632(7) 0.24457(7) 0.0145(2) Uani 1 1 d . . . . .
N2 N 0.96617(6) 0.15606(7) 0.24894(7) 0.0153(2) Uani 1 1 d . . . . .
N16 N 0.28639(7) 0.12914(8) 0.13294(7) 0.0160(2) Uani 1 1 d . . . . .
N4 N 0.20293(7) 0.76686(8) 0.36780(7) 0.0168(2) Uani 1 1 d . . . . .
N11 N 0.38578(7) 0.53225(8) 0.17004(7) 0.0158(2) Uani 1 1 d . . . . .
N10 N 0.28790(7) 0.63769(8) 0.11719(7) 0.0169(2) Uani 1 1 d . . . . .
N1 N 0.85803(7) 0.15014(8) 0.18128(7) 0.0175(2) Uani 1 1 d . . . . .
N22 N 0.85672(7) 0.65591(8) 0.14381(8) 0.0191(2) Uani 1 1 d . . . . .
N13 N 0.63753(7) 0.26111(8) 0.29275(7) 0.0170(2) Uani 1 1 d . . . . .
N14 N 0.53830(6) 0.36537(7) 0.24126(7) 0.0154(2) Uani 1 1 d . . . . .
N12 N 0.50437(7) 0.52968(8) 0.08593(8) 0.0184(2) Uani 1 1 d . . . . .
N7 N 0.63040(7) 0.74356(8) 0.30892(7) 0.0167(2) Uani 1 1 d . . . . .
N20 N 0.12636(6) 0.20995(8) 0.33573(7) 0.0158(2) Uani 1 1 d . . . . .
N5 N 0.11637(7) 0.71198(8) 0.30785(7) 0.0166(2) Uani 1 1 d . . . . .
N15 N 0.41065(7) 0.35184(9) 0.31853(8) 0.0198(2) Uani 1 1 d . . . . .
N17 N 0.38253(7) 0.02029(7) 0.17961(7) 0.0158(2) Uani 1 1 d . . . . .
N9 N 0.40177(7) 0.83327(8) 0.31130(8) 0.0190(2) Uani 1 1 d . . . . .
N3 N 1.09938(7) 0.15308(9) 0.19753(8) 0.0182(2) Uani 1 1 d . . . . .
N23 N 0.96090(7) 0.66249(8) 0.21565(7) 0.0161(2) Uani 1 1 d . . . . .
N24 N 1.09519(7) 0.65592(9) 0.17104(8) 0.0211(2) Uani 1 1 d . . . . .
N18 N 0.50350(7) 0.02468(8) 0.09504(8) 0.0195(2) Uani 1 1 d . . . . .
N6 N -0.00654(7) 0.63494(9) 0.38244(8) 0.0207(2) Uani 1 1 d . . . . .
N21 N 0.00824(7) 0.12545(9) 0.41580(8) 0.0203(2) Uani 1 1 d . . . . .
C57 C 0.43444(8) 0.06325(9) 0.10299(8) 0.0147(2) Uani 1 1 d . . . . .
C46 C 0.48310(8) 0.31820(9) 0.31489(8) 0.0148(2) Uani 1 1 d . . . . .
C69 C 0.09191(8) 0.17394(9) 0.48616(8) 0.0148(2) Uani 1 1 d . . . . .
C68 C 0.07479(8) 0.16975(9) 0.41268(8) 0.0152(2) Uani 1 1 d . . . . .
C70 C 0.04937(8) 0.13639(9) 0.57544(8) 0.0156(2) Uani 1 1 d . . . . .
C47 C 0.50366(7) 0.23902(8) 0.38361(8) 0.0141(2) Uani 1 1 d . . . . .
C36 C 0.41593(7) 0.64768(8) 0.02137(8) 0.0145(2) Uani 1 1 d . . . . .
C23 C 0.60781(8) 0.81501(9) 0.24462(8) 0.0145(2) Uani 1 1 d . . . . .
C25 C 0.49193(7) 0.72423(8) 0.38906(8) 0.0138(2) Uani 1 1 d . . . . .
C3 C 0.99776(7) 0.13825(8) 0.12147(8) 0.0139(2) Uani 1 1 d . . . . .
C24 C 0.47495(7) 0.80097(8) 0.31547(8) 0.0141(2) Uani 1 1 d . . . . .
C35 C 0.43618(8) 0.57010(9) 0.09186(8) 0.0146(2) Uani 1 1 d . . . . .
C15 C 0.02869(8) 0.64582(9) 0.54383(8) 0.0160(2) Uani 1 1 d . . . . .
C34 C 0.31526(8) 0.56808(9) 0.17925(9) 0.0161(2) Uani 1 1 d . . . . .
C14 C 0.07516(8) 0.68028(9) 0.45648(8) 0.0149(2) Uani 1 1 d . . . . .
C61 C 0.33910(8) 0.17084(8) 0.05610(8) 0.0145(2) Uani 1 1 d . . . . .
C81 C 1.04406(8) 0.62881(9) 0.02119(9) 0.0167(2) Uani 1 1 d . . . . .
C1 C 0.88763(8) 0.15659(9) 0.24237(8) 0.0154(2) Uani 1 1 d . . . . .
C79 C 1.01918(8) 0.65333(9) 0.15831(8) 0.0155(2) Uani 1 1 d . . . . .
C16 C 0.06500(8) 0.67064(9) 0.59233(9) 0.0175(2) Uani 1 1 d . . . . .
C39 C 0.34009(8) 0.67543(9) 0.03973(8) 0.0152(2) Uani 1 1 d . . . . .
C6 C 0.91476(8) 0.14028(9) 0.12333(8) 0.0152(2) Uani 1 1 d . . . . .
C58 C 0.41482(7) 0.14397(8) 0.03535(8) 0.0135(2) Uani 1 1 d . . . . .
C37 C 0.45884(8) 0.70521(9) -0.06665(8) 0.0151(2) Uani 1 1 d . . . . .
C59 C 0.45712(8) 0.20426(9) -0.05224(8) 0.0148(2) Uani 1 1 d . . . . .
C60 C 0.41249(8) 0.27288(9) -0.09460(8) 0.0162(2) Uani 1 1 d . . . . .
C17 C 0.14687(8) 0.72850(9) 0.44231(8) 0.0155(2) Uani 1 1 d . . . . .
C72 C 0.16265(8) 0.22532(9) 0.46880(8) 0.0153(2) Uani 1 1 d . . . . .
C4 C 1.04157(8) 0.12756(8) 0.04956(8) 0.0151(2) Uani 1 1 d . . . . .
C26 C 0.44392(8) 0.66653(9) 0.47409(8) 0.0158(2) Uani 1 1 d . . . . .
C2 C 1.02227(7) 0.14915(8) 0.18852(8) 0.0142(2) Uani 1 1 d . . . . .
C83 C 0.91537(8) 0.64441(9) 0.08857(8) 0.0166(2) Uani 1 1 d . . . . .
C38 C 0.41449(8) 0.77299(9) -0.11156(8) 0.0167(2) Uani 1 1 d . . . . .
C29 C 0.67211(8) 0.86592(9) 0.16441(8) 0.0169(2) Uani 1 1 d . . . . .
H29A H 0.646893 0.910028 0.116889 0.020 Uiso 1 1 calc R U . . .
H29B H 0.697889 0.824421 0.145282 0.020 Uiso 1 1 calc R U . . .
C80 C 0.99765(8) 0.64143(9) 0.09057(8) 0.0151(2) Uani 1 1 d . . . . .
C45 C 0.61182(8) 0.33460(9) 0.23359(8) 0.0159(2) Uani 1 1 d . . . . .
C67 C 0.19321(8) 0.25671(9) 0.32863(8) 0.0154(2) Uani 1 1 d . . . . .
C13 C 0.06101(8) 0.67562(9) 0.38240(8) 0.0154(2) Uani 1 1 d . . . . .
C78 C 0.88365(8) 0.66349(9) 0.20579(9) 0.0170(2) Uani 1 1 d D . . . .
C12 C 0.18391(8) 0.75539(9) 0.30388(8) 0.0162(2) Uani 1 1 d . . . . .
C28 C 0.57127(8) 0.70096(8) 0.37953(8) 0.0147(2) Uani 1 1 d . . . . .
C50 C 0.58212(8) 0.21642(9) 0.36631(8) 0.0151(2) Uani 1 1 d . . . . .
C18 C 0.24089(8) 0.79800(9) 0.21721(9) 0.0182(2) Uani 1 1 d . . . . .
H18C H 0.249308 0.754870 0.195011 0.022 Uiso 1 1 calc R U . . .
H18D H 0.293755 0.814217 0.224614 0.022 Uiso 1 1 calc R U . . .
C73 C 0.24669(8) 0.30121(9) 0.23994(8) 0.0180(2) Uani 1 1 d . . . . .
H73A H 0.256873 0.257456 0.218698 0.022 Uiso 1 1 calc R U . . .
H73B H 0.299245 0.321375 0.244544 0.022 Uiso 1 1 calc R U . . .
C55 C 0.48468(9) 0.03601(9) 0.60568(9) 0.0208(3) Uani 1 1 d . . . . .
H55A H 0.512341 -0.015973 0.609340 0.031 Uiso 1 1 calc R U . . .
H55B H 0.426200 0.021306 0.621621 0.031 Uiso 1 1 calc R U . . .
H55C H 0.501567 0.053463 0.645723 0.031 Uiso 1 1 calc R U . . .
C48 C 0.46014(8) 0.17781(9) 0.46997(8) 0.0151(2) Uani 1 1 d . . . . .
C5 C 0.99132(8) 0.12243(9) -0.00005(9) 0.0168(2) Uani 1 1 d . . . . .
C49 C 0.50600(8) 0.11130(9) 0.51445(8) 0.0165(2) Uani 1 1 d . . . . .
C40 C 0.26560(8) 0.52736(10) 0.26985(9) 0.0199(3) Uani 1 1 d D . . . .
C56 C 0.31190(8) 0.05487(9) 0.19141(8) 0.0161(2) Uani 1 1 d . . . . .
C11 C 1.01091(9) 0.11280(10) -0.08065(9) 0.0214(3) Uani 1 1 d . . . . .
H11A H 0.978428 0.061659 -0.072422 0.032 Uiso 1 1 calc R U . . .
H11B H 1.068337 0.103704 -0.091926 0.032 Uiso 1 1 calc R U . . .
H11C H 0.998758 0.166730 -0.130254 0.032 Uiso 1 1 calc R U . . .
C71 C 0.08822(8) 0.16058(9) 0.62261(9) 0.0172(2) Uani 1 1 d . . . . .
C7 C 0.82904(8) 0.16326(9) 0.31306(9) 0.0188(3) Uani 1 1 d . . . . .
H7A H 0.777223 0.181358 0.293665 0.023 Uiso 1 1 calc R U . . .
H7B H 0.850562 0.209709 0.323516 0.023 Uiso 1 1 calc R U . . .
C30 C 0.73677(8) 0.91390(9) 0.18137(9) 0.0198(3) Uani 1 1 d . . . . .
H30A H 0.758742 0.870454 0.232079 0.024 Uiso 1 1 calc R U . . .
H30B H 0.781634 0.939396 0.130151 0.024 Uiso 1 1 calc R U . . .
C51 C 0.67143(8) 0.39141(9) 0.15131(9) 0.0187(3) Uani 1 1 d . . . . .
H51A H 0.642936 0.418306 0.101817 0.022 Uiso 1 1 calc R U . . .
H51B H 0.711820 0.353872 0.139989 0.022 Uiso 1 1 calc R U . . .
C27 C 0.48703(8) 0.60167(9) 0.52555(9) 0.0179(2) Uani 1 1 d . . . . .
C82 C 0.99665(8) 0.62384(9) -0.03083(9) 0.0187(3) Uani 1 1 d . . . . .
C54 C 0.37557(8) 0.18665(9) 0.50697(9) 0.0193(3) Uani 1 1 d . . . . .
H54A H 0.372423 0.244688 0.504802 0.029 Uiso 1 1 calc R U . . .
H54B H 0.360388 0.139556 0.567536 0.029 Uiso 1 1 calc R U . . .
H54C H 0.338608 0.181500 0.472759 0.029 Uiso 1 1 calc R U . . .
C21 C -0.04785(8) 0.58624(10) 0.57962(9) 0.0217(3) Uani 1 1 d . . . . .
H21C H -0.090710 0.619158 0.550115 0.033 Uiso 1 1 calc R U . . .
H21D H -0.063796 0.565759 0.642215 0.033 Uiso 1 1 calc R U . . .
H21E H -0.038984 0.534943 0.569886 0.033 Uiso 1 1 calc R U . . .
C62 C 0.25736(8) 0.00276(10) 0.27912(9) 0.0211(3) Uani 1 1 d . . . . .
H62A H 0.241167 -0.056032 0.286706 0.025 Uiso 1 1 calc R U . . .
H62B H 0.207829 0.034140 0.280417 0.025 Uiso 1 1 calc R U . . .
C33 C 0.46150(9) 0.52930(10) 0.61762(9) 0.0229(3) Uani 1 1 d . . . . .
H33A H 0.486082 0.474829 0.624243 0.034 Uiso 1 1 calc R U . . .
H33B H 0.402585 0.518507 0.631826 0.034 Uiso 1 1 calc R U . . .
H33C H 0.479115 0.547193 0.657029 0.034 Uiso 1 1 calc R U . . .
C66 C 0.43233(9) 0.34808(9) -0.18594(9) 0.0201(3) Uani 1 1 d . . . . .
H66A H 0.384943 0.357321 -0.212971 0.030 Uiso 1 1 calc R U . . .
H66B H 0.477154 0.333811 -0.219530 0.030 Uiso 1 1 calc R U . . .
H66C H 0.447870 0.402280 -0.185070 0.030 Uiso 1 1 calc R U . . .
C44 C 0.43629(9) 0.84770(9) -0.20297(9) 0.0207(3) Uani 1 1 d . . . . .
H44A H 0.387817 0.863134 -0.228517 0.031 Uiso 1 1 calc R U . . .
H44B H 0.476139 0.829354 -0.237613 0.031 Uiso 1 1 calc R U . . .
H44C H 0.459173 0.899496 -0.202598 0.031 Uiso 1 1 calc R U . . .
C8 C 0.81392(8) 0.07502(10) 0.39830(9) 0.0220(3) Uani 1 1 d . . . . .
H8A H 0.866254 0.055311 0.415615 0.026 Uiso 1 1 calc R U . . .
H8B H 0.780703 0.084503 0.444653 0.026 Uiso 1 1 calc R U . . .
C84 C 0.8214(2) 0.67076(17) 0.2738(2) 0.0199(4) Uani 0.908(5) 1 d D U P A 1
H84A H 0.785239 0.717196 0.244973 0.024 Uiso 0.908(5) 1 calc R U P A 1
H84B H 0.848685 0.688536 0.308665 0.024 Uiso 0.908(5) 1 calc R U P A 1
C74 C 0.21009(8) 0.38079(10) 0.17376(9) 0.0202(3) Uani 1 1 d . . . . .
H74A H 0.158676 0.360476 0.166991 0.024 Uiso 1 1 calc R U . . .
H74B H 0.198017 0.423768 0.195712 0.024 Uiso 1 1 calc R U . . .
C63 C 0.29600(9) -0.01103(10) 0.35575(9) 0.0226(3) Uani 1 1 d . . . . .
H63A H 0.259549 -0.052346 0.410854 0.027 Uiso 1 1 calc R U . . .
H63B H 0.347226 -0.039201 0.352544 0.027 Uiso 1 1 calc R U . . .
C43 C 0.54231(8) 0.69334(9) -0.10407(9) 0.0189(3) Uani 1 1 d . . . . .
H43A H 0.579409 0.690659 -0.066650 0.028 Uiso 1 1 calc R U . . .
H43B H 0.560183 0.743554 -0.162556 0.028 Uiso 1 1 calc R U . . .
H43C H 0.541825 0.638045 -0.107434 0.028 Uiso 1 1 calc R U . . .
C76 C -0.02768(8) 0.07722(10) 0.61360(9) 0.0203(3) Uani 1 1 d . . . . .
H76A H -0.071279 0.110595 0.586005 0.030 Uiso 1 1 calc R U . . .
H76B H -0.041479 0.056374 0.676388 0.030 Uiso 1 1 calc R U . . .
H76C H -0.020511 0.026127 0.603285 0.030 Uiso 1 1 calc R U . . .
C65 C 0.54009(8) 0.19340(9) -0.09181(9) 0.0191(3) Uani 1 1 d . . . . .
H65A H 0.578112 0.190308 -0.055123 0.029 Uiso 1 1 calc R U . . .
H65B H 0.557012 0.244211 -0.150106 0.029 Uiso 1 1 calc R U . . .
H65C H 0.539282 0.138585 -0.096017 0.029 Uiso 1 1 calc R U . . .
C10 C 1.13135(8) 0.12326(11) 0.03125(9) 0.0220(3) Uani 1 1 d . . . . .
H10A H 1.158320 0.180548 0.015319 0.033 Uiso 1 1 calc R U . . .
H10B H 1.146364 0.109807 -0.016884 0.033 Uiso 1 1 calc R U . . .
H10C H 1.147979 0.076619 0.083359 0.033 Uiso 1 1 calc R U . . .
C87 C 1.13353(8) 0.62212(11) 0.00702(10) 0.0247(3) Uani 1 1 d . . . . .
H87A H 1.161215 0.680421 -0.013741 0.037 Uiso 1 1 calc R U . . .
H87B H 1.149424 0.602282 -0.036452 0.037 Uiso 1 1 calc R U . . .
H87C H 1.148470 0.579290 0.061994 0.037 Uiso 1 1 calc R U . . .
C19 C 0.20827(9) 0.88124(10) 0.15075(9) 0.0223(3) Uani 1 1 d . . . . .
H19A H 0.157762 0.864064 0.139680 0.027 Uiso 1 1 calc R U . . .
H19B H 0.195202 0.921903 0.175372 0.027 Uiso 1 1 calc R U . . .
C88 C 1.02004(10) 0.61213(11) -0.10972(9) 0.0254(3) Uani 1 1 d . . . . .
H88A H 0.984160 0.565038 -0.104764 0.038 Uiso 1 1 calc R U . . .
H88B H 1.075903 0.595831 -0.114333 0.038 Uiso 1 1 calc R U . . .
H88C H 1.015398 0.667843 -0.161781 0.038 Uiso 1 1 calc R U . . .
C77 C 0.06507(9) 0.13433(10) 0.71748(9) 0.0218(3) Uani 1 1 d . . . . .
H77A H 0.063657 0.069615 0.752386 0.033 Uiso 1 1 calc R U . . .
H77B H 0.011634 0.154053 0.729010 0.033 Uiso 1 1 calc R U . . .
H77C H 0.104802 0.162174 0.732972 0.033 Uiso 1 1 calc R U . . .
C32 C 0.35772(8) 0.67808(10) 0.50389(9) 0.0224(3) Uani 1 1 d . . . . .
H32A H 0.354002 0.736644 0.500470 0.034 Uiso 1 1 calc R U . . .
H32B H 0.338569 0.631856 0.564196 0.034 Uiso 1 1 calc R U . . .
H32C H 0.324304 0.673296 0.466450 0.034 Uiso 1 1 calc R U . . .
C75 C 0.26711(9) 0.42667(10) 0.08547(9) 0.0229(3) Uani 1 1 d . . . . .
H75A H 0.241918 0.477194 0.044665 0.034 Uiso 1 1 calc R U . . .
H75B H 0.278398 0.384530 0.063133 0.034 Uiso 1 1 calc R U . . .
H75C H 0.317677 0.447810 0.091814 0.034 Uiso 1 1 calc R U . . .
C22 C 0.03838(9) 0.64624(11) 0.68630(9) 0.0227(3) Uani 1 1 d . . . . .
H22A H 0.083445 0.623579 0.716580 0.034 Uiso 1 1 calc R U . . .
H22B H -0.006619 0.600325 0.713042 0.034 Uiso 1 1 calc R U . . .
H22C H 0.020900 0.698868 0.690727 0.034 Uiso 1 1 calc R U . . .
C85 C 0.77158(14) 0.58213(14) 0.33392(16) 0.0217(4) Uani 0.908(5) 1 d D U P A 1
H85A H 0.740733 0.567079 0.299693 0.026 Uiso 0.908(5) 1 calc R U P A 1
H85B H 0.732427 0.587959 0.379221 0.026 Uiso 0.908(5) 1 calc R U P A 1
C31 C 0.70326(10) 0.98759(11) 0.19890(11) 0.0281(3) Uani 1 1 d . . . . .
H31A H 0.681125 1.030555 0.148984 0.042 Uiso 1 1 calc R U . . .
H31B H 0.746569 1.017540 0.207878 0.042 Uiso 1 1 calc R U . . .
H31C H 0.660465 0.962240 0.251136 0.042 Uiso 1 1 calc R U . . .
C9 C 0.77157(9) 0.00246(11) 0.39123(11) 0.0267(3) Uani 1 1 d . . . . .
H9A H 0.804779 -0.008375 0.346480 0.040 Uiso 1 1 calc R U . . .
H9B H 0.719187 0.020997 0.375284 0.040 Uiso 1 1 calc R U . . .
H9C H 0.763361 -0.052158 0.447364 0.040 Uiso 1 1 calc R U . . .
C20 C 0.26851(9) 0.92991(11) 0.06478(9) 0.0257(3) Uani 1 1 d . . . . .
H20A H 0.244877 0.982041 0.024085 0.039 Uiso 1 1 calc R U . . .
H20B H 0.281396 0.890035 0.039939 0.039 Uiso 1 1 calc R U . . .
H20C H 0.317932 0.948907 0.075079 0.039 Uiso 1 1 calc R U . . .
C52 C 0.71457(9) 0.46505(10) 0.15754(10) 0.0258(3) Uani 1 1 d . . . . .
H52A H 0.748765 0.504799 0.100186 0.031 Uiso 1 1 calc R U . . .
H52B H 0.673726 0.500748 0.171389 0.031 Uiso 1 1 calc R U . . .
C53 C 0.76677(10) 0.43011(12) 0.22589(11) 0.0337(4) Uani 1 1 d . . . . .
H53A H 0.804363 0.390579 0.215504 0.051 Uiso 1 1 calc R U . . .
H53B H 0.732429 0.397174 0.283803 0.051 Uiso 1 1 calc R U . . .
H53C H 0.797281 0.479984 0.222581 0.051 Uiso 1 1 calc R U . . .
C86 C 0.82522(10) 0.50697(11) 0.37775(13) 0.0239(4) Uani 0.908(5) 1 d D U P A 1
H86A H 0.864864 0.501967 0.333037 0.036 Uiso 0.908(5) 1 calc R U P A 1
H86B H 0.791683 0.450900 0.413764 0.036 Uiso 0.908(5) 1 calc R U P A 1
H86C H 0.853379 0.520018 0.414464 0.036 Uiso 0.908(5) 1 calc R U P A 1
C64 C 0.31312(11) 0.07434(11) 0.35757(11) 0.0321(4) Uani 1 1 d . . . . .
H64A H 0.349603 0.115480 0.303470 0.048 Uiso 1 1 calc R U . . .
H64B H 0.338418 0.061211 0.407265 0.048 Uiso 1 1 calc R U . . .
H64C H 0.262414 0.101486 0.363147 0.048 Uiso 1 1 calc R U . . .
C41 C 0.30570(10) 0.55311(13) 0.32660(11) 0.0222(4) Uani 0.884(3) 1 d D U P B 1
H41A H 0.358609 0.527451 0.332460 0.027 Uiso 0.884(3) 1 calc R U P B 1
H41B H 0.315331 0.618529 0.297831 0.027 Uiso 0.884(3) 1 calc R U P B 1
C42 C 0.25316(11) 0.51995(13) 0.41661(11) 0.0281(4) Uani 0.884(3) 1 d D U P B 1
H42A H 0.201981 0.548008 0.411129 0.042 Uiso 0.884(3) 1 calc R U P B 1
H42B H 0.281200 0.535141 0.452042 0.042 Uiso 0.884(3) 1 calc R U P B 1
H42C H 0.242470 0.455358 0.444614 0.042 Uiso 0.884(3) 1 calc R U P B 1
C41A C 0.3033(8) 0.5052(9) 0.3511(8) 0.0220(12) Uani 0.116(3) 1 d D U P B 2
H41C H 0.262939 0.470253 0.405266 0.026 Uiso 0.116(3) 1 calc R U P B 2
H41D H 0.350225 0.469649 0.351936 0.026 Uiso 0.116(3) 1 calc R U P B 2
C42A C 0.3298(8) 0.5924(8) 0.3455(8) 0.0256(16) Uani 0.116(3) 1 d D U P B 2
H42D H 0.359266 0.632228 0.286432 0.038 Uiso 0.116(3) 1 calc R U P B 2
H42E H 0.364903 0.580811 0.387231 0.038 Uiso 0.116(3) 1 calc R U P B 2
H42F H 0.282134 0.620168 0.359109 0.038 Uiso 0.116(3) 1 calc R U P B 2
C84A C 0.816(2) 0.6589(18) 0.278(2) 0.0201(11) Uani 0.092(5) 1 d D U P A 2
H84C H 0.837332 0.682563 0.311438 0.024 Uiso 0.092(5) 1 calc R U P A 2
H84D H 0.773465 0.697347 0.250533 0.024 Uiso 0.092(5) 1 calc R U P A 2
C85A C 0.7771(15) 0.5652(17) 0.3397(15) 0.0209(10) Uani 0.092(5) 1 d D U P A 2
H85C H 0.719843 0.569218 0.361498 0.025 Uiso 0.092(5) 1 calc R U P A 2
H85D H 0.778119 0.532619 0.306296 0.025 Uiso 0.092(5) 1 calc R U P A 2
C86A C 0.8158(10) 0.5118(11) 0.4164(13) 0.0229(18) Uani 0.092(5) 1 d D U P A 2
H86D H 0.872585 0.506751 0.396024 0.034 Uiso 0.092(5) 1 calc R U P A 2
H86E H 0.787686 0.452425 0.451274 0.034 Uiso 0.092(5) 1 calc R U P A 2
H86F H 0.812534 0.541376 0.452186 0.034 Uiso 0.092(5) 1 calc R U P A 2
H12A H 0.5143(10) 0.4829(12) 0.1322(12) 0.022(4) Uiso 1 1 d . . . . .
H3A H 1.1389(11) 0.1528(12) 0.1622(12) 0.022(4) Uiso 1 1 d . . . . .
H40A H 0.2591(11) 0.4627(13) 0.2941(12) 0.028(5) Uiso 1 1 d . . . . .
H9D H 0.3980(10) 0.8821(12) 0.2698(12) 0.020(4) Uiso 1 1 d . . . . .
H18A H 0.5379(12) 0.0506(14) 0.0484(14) 0.035(5) Uiso 1 1 d . . . . .
H9E H 0.3610(12) 0.8046(13) 0.3512(13) 0.029(5) Uiso 1 1 d . . . . .
H40B H 0.2122(11) 0.5507(12) 0.2664(12) 0.029(5) Uiso 1 1 d . . . . .
H24A H 1.1020(11) 0.6692(12) 0.2100(12) 0.024(5) Uiso 1 1 d . . . . .
H6A H -0.0151(11) 0.6410(12) 0.3338(13) 0.027(5) Uiso 1 1 d . . . . .
H3B H 1.1084(11) 0.1665(12) 0.2339(12) 0.025(5) Uiso 1 1 d . . . . .
H12B H 0.5374(12) 0.5535(14) 0.0364(14) 0.034(5) Uiso 1 1 d . . . . .
H15A H 0.4049(12) 0.3987(14) 0.2752(14) 0.033(5) Uiso 1 1 d . . . . .
H24B H 1.1347(12) 0.6569(13) 0.1367(13) 0.029(5) Uiso 1 1 d . . . . .
H6B H -0.0465(12) 0.6181(14) 0.4245(14) 0.037(6) Uiso 1 1 d . . . . .
H18B H 0.5131(11) -0.0225(14) 0.1380(13) 0.031(5) Uiso 1 1 d . . . . .
H15B H 0.3700(12) 0.3209(14) 0.3593(14) 0.034(5) Uiso 1 1 d . . . . .
H21A H -0.0045(10) 0.1350(12) 0.3668(12) 0.020(4) Uiso 1 1 d . . . . .
H21B H -0.0273(13) 0.1033(14) 0.4611(14) 0.039(6) Uiso 1 1 d . . . . .

loop_
_atom_site_aniso_label
_atom_site_aniso_U_11
_atom_site_aniso_U_22
_atom_site_aniso_U_33
_atom_site_aniso_U_23
_atom_site_aniso_U_13
_atom_site_aniso_U_12
S6 0.01751(14) 0.01572(15) 0.01353(14) -0.00433(12) -0.00484(11) 0.00392(11)
S7 0.01838(15) 0.02203(16) 0.01521(14) -0.01105(13) -0.00324(11) -0.00028(12)
S1 0.01617(14) 0.02637(17) 0.01700(15) -0.01284(14) -0.00389(12) -0.00064(12)
S2 0.01955(15) 0.02479(17) 0.01602(15) -0.01266(13) -0.00367(12) 0.00041(12)
S4 0.01735(15) 0.01660(15) 0.01631(15) -0.00477(12) -0.00442(11) 0.00394(12)
S3 0.01875(15) 0.01693(15) 0.01551(15) -0.00314(12) -0.00429(12) 0.00378(12)
S5 0.01690(15) 0.01786(15) 0.01690(15) -0.00409(13) -0.00350(12) 0.00434(12)
S8 0.01830(15) 0.02767(18) 0.01638(15) -0.00964(14) -0.00453(12) -0.00354(13)
N19 0.0158(5) 0.0181(5) 0.0148(5) -0.0075(4) -0.0030(4) 0.0016(4)
N8 0.0139(5) 0.0154(5) 0.0124(5) -0.0052(4) -0.0025(4) 0.0006(4)
N2 0.0149(5) 0.0177(5) 0.0139(5) -0.0083(4) -0.0020(4) 0.0007(4)
N16 0.0154(5) 0.0171(5) 0.0132(5) -0.0053(4) -0.0032(4) 0.0018(4)
N4 0.0180(5) 0.0178(5) 0.0141(5) -0.0072(4) -0.0032(4) 0.0014(4)
N11 0.0158(5) 0.0167(5) 0.0138(5) -0.0062(4) -0.0034(4) 0.0014(4)
N10 0.0160(5) 0.0174(5) 0.0152(5) -0.0062(4) -0.0033(4) 0.0011(4)
N1 0.0148(5) 0.0215(6) 0.0170(5) -0.0102(5) -0.0021(4) 0.0005(4)
N22 0.0148(5) 0.0226(6) 0.0176(5) -0.0079(5) -0.0032(4) 0.0013(4)
N13 0.0150(5) 0.0186(5) 0.0145(5) -0.0060(4) -0.0016(4) 0.0018(4)
N14 0.0148(5) 0.0171(5) 0.0123(5) -0.0055(4) -0.0024(4) 0.0006(4)
N12 0.0183(5) 0.0166(5) 0.0149(5) -0.0042(5) -0.0015(4) 0.0052(4)
N7 0.0158(5) 0.0173(5) 0.0146(5) -0.0061(4) -0.0021(4) 0.0022(4)
N20 0.0143(5) 0.0198(5) 0.0136(5) -0.0085(4) -0.0021(4) 0.0016(4)
N5 0.0173(5) 0.0188(5) 0.0149(5) -0.0089(4) -0.0033(4) 0.0019(4)
N15 0.0151(5) 0.0193(6) 0.0152(5) -0.0011(5) -0.0016(4) 0.0031(4)
N17 0.0161(5) 0.0156(5) 0.0123(5) -0.0038(4) -0.0038(4) 0.0021(4)
N9 0.0138(5) 0.0164(6) 0.0167(5) -0.0006(5) -0.0010(4) 0.0022(4)
N3 0.0140(5) 0.0285(6) 0.0155(5) -0.0132(5) -0.0034(4) 0.0026(4)
N23 0.0152(5) 0.0194(5) 0.0154(5) -0.0095(4) -0.0033(4) 0.0035(4)
N24 0.0137(5) 0.0360(7) 0.0197(6) -0.0179(6) -0.0043(4) 0.0034(5)
N18 0.0185(5) 0.0176(6) 0.0155(5) -0.0031(5) -0.0017(4) 0.0058(4)
N6 0.0191(6) 0.0289(7) 0.0165(5) -0.0134(5) -0.0012(4) -0.0037(5)
N21 0.0180(5) 0.0287(6) 0.0152(5) -0.0120(5) -0.0006(4) -0.0054(5)
C57 0.0156(6) 0.0152(6) 0.0143(6) -0.0073(5) -0.0047(4) 0.0018(4)
C46 0.0146(5) 0.0169(6) 0.0129(5) -0.0070(5) -0.0028(4) 0.0007(4)
C69 0.0154(6) 0.0160(6) 0.0141(6) -0.0080(5) -0.0035(4) 0.0032(4)
C68 0.0146(5) 0.0171(6) 0.0150(6) -0.0086(5) -0.0027(4) 0.0025(5)
C70 0.0159(6) 0.0169(6) 0.0142(6) -0.0078(5) -0.0020(4) 0.0032(5)
C47 0.0142(5) 0.0151(6) 0.0121(5) -0.0057(5) -0.0029(4) 0.0005(4)
C36 0.0148(5) 0.0143(6) 0.0144(6) -0.0066(5) -0.0038(4) 0.0001(4)
C23 0.0152(5) 0.0154(6) 0.0128(5) -0.0071(5) -0.0019(4) 0.0007(4)
C25 0.0142(5) 0.0138(6) 0.0128(5) -0.0060(5) -0.0023(4) 0.0000(4)
C3 0.0145(5) 0.0138(6) 0.0134(5) -0.0065(5) -0.0027(4) 0.0013(4)
C24 0.0139(5) 0.0134(6) 0.0147(6) -0.0066(5) -0.0026(4) 0.0006(4)
C35 0.0150(5) 0.0145(6) 0.0156(6) -0.0078(5) -0.0043(4) 0.0008(4)
C15 0.0155(6) 0.0178(6) 0.0140(6) -0.0073(5) -0.0029(4) 0.0040(5)
C34 0.0152(6) 0.0179(6) 0.0155(6) -0.0080(5) -0.0034(5) 0.0001(5)
C14 0.0161(6) 0.0159(6) 0.0144(6) -0.0084(5) -0.0039(4) 0.0035(4)
C61 0.0164(6) 0.0144(6) 0.0127(5) -0.0057(5) -0.0052(4) 0.0019(4)
C81 0.0183(6) 0.0158(6) 0.0151(6) -0.0073(5) -0.0018(5) -0.0006(5)
C1 0.0156(6) 0.0147(6) 0.0148(6) -0.0070(5) -0.0010(4) 0.0013(4)
C79 0.0146(6) 0.0163(6) 0.0153(6) -0.0071(5) -0.0039(4) 0.0030(4)
C16 0.0182(6) 0.0206(6) 0.0140(6) -0.0088(5) -0.0028(5) 0.0038(5)
C39 0.0158(6) 0.0144(6) 0.0146(6) -0.0058(5) -0.0045(5) 0.0013(4)
C6 0.0156(6) 0.0165(6) 0.0139(6) -0.0074(5) -0.0033(4) 0.0004(4)
C58 0.0143(5) 0.0139(6) 0.0119(5) -0.0054(5) -0.0034(4) 0.0003(4)
C37 0.0167(6) 0.0143(6) 0.0140(6) -0.0065(5) -0.0031(4) -0.0004(4)
C59 0.0160(6) 0.0146(6) 0.0126(5) -0.0057(5) -0.0021(4) -0.0014(4)
C60 0.0183(6) 0.0169(6) 0.0132(6) -0.0070(5) -0.0033(5) -0.0004(5)
C17 0.0183(6) 0.0163(6) 0.0144(6) -0.0087(5) -0.0048(5) 0.0034(5)
C72 0.0166(6) 0.0171(6) 0.0143(6) -0.0089(5) -0.0043(5) 0.0034(5)
C4 0.0178(6) 0.0138(6) 0.0137(6) -0.0069(5) -0.0026(4) 0.0019(4)
C26 0.0160(6) 0.0165(6) 0.0132(6) -0.0062(5) -0.0013(4) -0.0017(5)
C2 0.0145(5) 0.0141(6) 0.0132(5) -0.0059(5) -0.0031(4) 0.0016(4)
C83 0.0166(6) 0.0180(6) 0.0133(6) -0.0056(5) -0.0037(5) -0.0004(5)
C38 0.0189(6) 0.0153(6) 0.0145(6) -0.0060(5) -0.0032(5) -0.0009(5)
C29 0.0162(6) 0.0189(6) 0.0137(6) -0.0071(5) -0.0002(4) -0.0004(5)
C80 0.0151(6) 0.0160(6) 0.0137(6) -0.0066(5) -0.0029(4) 0.0010(4)
C45 0.0146(6) 0.0195(6) 0.0136(6) -0.0082(5) -0.0019(4) -0.0006(5)
C67 0.0140(5) 0.0175(6) 0.0139(6) -0.0069(5) -0.0027(4) 0.0039(5)
C13 0.0163(6) 0.0158(6) 0.0161(6) -0.0090(5) -0.0042(5) 0.0030(5)
C78 0.0163(6) 0.0158(6) 0.0163(6) -0.0061(5) -0.0021(5) 0.0034(5)
C12 0.0162(6) 0.0171(6) 0.0149(6) -0.0071(5) -0.0037(5) 0.0039(5)
C28 0.0159(6) 0.0140(6) 0.0135(5) -0.0055(5) -0.0043(4) 0.0024(4)
C50 0.0155(6) 0.0155(6) 0.0136(6) -0.0062(5) -0.0035(4) 0.0021(4)
C18 0.0172(6) 0.0214(6) 0.0144(6) -0.0075(5) -0.0030(5) 0.0016(5)
C73 0.0152(6) 0.0229(7) 0.0131(6) -0.0069(5) -0.0015(5) 0.0015(5)
C55 0.0231(7) 0.0178(6) 0.0150(6) -0.0024(5) -0.0043(5) 0.0002(5)
C48 0.0157(6) 0.0161(6) 0.0126(5) -0.0063(5) -0.0020(4) -0.0009(5)
C5 0.0189(6) 0.0170(6) 0.0151(6) -0.0085(5) -0.0023(5) 0.0015(5)
C49 0.0160(6) 0.0170(6) 0.0144(6) -0.0061(5) -0.0019(5) -0.0011(5)
C40 0.0171(6) 0.0253(7) 0.0139(6) -0.0073(5) -0.0019(5) 0.0025(5)
C56 0.0151(6) 0.0187(6) 0.0131(6) -0.0060(5) -0.0041(4) 0.0005(5)
C11 0.0269(7) 0.0250(7) 0.0170(6) -0.0138(6) -0.0045(5) 0.0026(6)
C71 0.0184(6) 0.0186(6) 0.0142(6) -0.0081(5) -0.0023(5) 0.0026(5)
C7 0.0166(6) 0.0233(7) 0.0194(6) -0.0137(6) -0.0001(5) 0.0014(5)
C30 0.0163(6) 0.0214(7) 0.0192(6) -0.0083(5) -0.0018(5) -0.0007(5)
C51 0.0170(6) 0.0232(7) 0.0129(6) -0.0069(5) -0.0009(5) -0.0011(5)
C27 0.0204(6) 0.0162(6) 0.0145(6) -0.0053(5) -0.0031(5) -0.0019(5)
C82 0.0218(6) 0.0177(6) 0.0144(6) -0.0065(5) -0.0016(5) -0.0023(5)
C54 0.0162(6) 0.0204(6) 0.0157(6) -0.0052(5) 0.0001(5) 0.0002(5)
C21 0.0194(6) 0.0269(7) 0.0180(6) -0.0110(6) -0.0014(5) -0.0001(5)
C62 0.0170(6) 0.0230(7) 0.0144(6) -0.0026(5) -0.0009(5) 0.0017(5)
C33 0.0269(7) 0.0206(7) 0.0143(6) -0.0027(5) -0.0040(5) -0.0037(5)
C66 0.0261(7) 0.0161(6) 0.0133(6) -0.0032(5) -0.0037(5) 0.0005(5)
C44 0.0262(7) 0.0166(6) 0.0145(6) -0.0039(5) -0.0035(5) 0.0002(5)
C8 0.0177(6) 0.0313(8) 0.0161(6) -0.0119(6) 0.0004(5) -0.0025(5)
C84 0.0175(7) 0.0197(9) 0.0219(7) -0.0108(7) -0.0004(5) 0.0047(7)
C74 0.0207(6) 0.0224(7) 0.0155(6) -0.0082(5) -0.0021(5) 0.0049(5)
C63 0.0273(7) 0.0231(7) 0.0131(6) -0.0055(5) -0.0040(5) 0.0082(6)
C43 0.0176(6) 0.0196(6) 0.0167(6) -0.0071(5) -0.0018(5) 0.0005(5)
C76 0.0188(6) 0.0233(7) 0.0167(6) -0.0089(5) -0.0007(5) -0.0012(5)
C65 0.0172(6) 0.0204(6) 0.0161(6) -0.0069(5) -0.0007(5) 0.0006(5)
C10 0.0177(6) 0.0323(8) 0.0212(7) -0.0169(6) -0.0046(5) 0.0069(5)
C87 0.0188(6) 0.0357(8) 0.0247(7) -0.0190(7) -0.0033(5) 0.0064(6)
C19 0.0223(7) 0.0247(7) 0.0147(6) -0.0061(6) -0.0019(5) 0.0055(5)
C88 0.0346(8) 0.0256(7) 0.0174(6) -0.0120(6) -0.0032(6) -0.0016(6)
C77 0.0243(7) 0.0272(7) 0.0144(6) -0.0108(6) -0.0024(5) 0.0008(6)
C32 0.0173(6) 0.0260(7) 0.0167(6) -0.0057(6) 0.0002(5) -0.0003(5)
C75 0.0273(7) 0.0218(7) 0.0157(6) -0.0069(5) -0.0015(5) 0.0034(6)
C22 0.0239(7) 0.0308(8) 0.0149(6) -0.0127(6) -0.0024(5) 0.0026(6)
C85 0.0165(7) 0.0221(10) 0.0237(7) -0.0103(7) 0.0008(5) 0.0035(6)
C31 0.0300(8) 0.0262(8) 0.0286(8) -0.0163(7) 0.0028(6) -0.0060(6)
C9 0.0235(7) 0.0257(8) 0.0282(8) -0.0120(6) -0.0016(6) -0.0018(6)
C20 0.0275(7) 0.0262(7) 0.0165(6) -0.0061(6) -0.0007(5) 0.0030(6)
C52 0.0261(7) 0.0223(7) 0.0240(7) -0.0092(6) 0.0020(6) -0.0043(6)
C53 0.0344(9) 0.0412(10) 0.0244(8) -0.0154(7) -0.0031(6) -0.0125(7)
C86 0.0239(7) 0.0218(7) 0.0203(9) -0.0070(6) -0.0002(6) -0.0005(6)
C64 0.0445(10) 0.0301(8) 0.0261(8) -0.0156(7) -0.0118(7) 0.0135(7)
C41 0.0250(7) 0.0261(9) 0.0150(7) -0.0096(7) -0.0035(6) 0.0032(7)
C42 0.0309(8) 0.0349(9) 0.0152(7) -0.0104(7) -0.0029(6) 0.0091(7)
C41A 0.0260(17) 0.0266(18) 0.0143(17) -0.0106(16) -0.0042(16) 0.0045(18)
C42A 0.030(2) 0.028(2) 0.017(2) -0.010(2) -0.004(2) 0.006(2)
C84A 0.0173(13) 0.0206(15) 0.0223(13) -0.0115(13) -0.0002(12) 0.0042(13)
C85A 0.0178(12) 0.0208(14) 0.0225(12) -0.0108(12) 0.0006(12) 0.0032(12)
C86A 0.020(2) 0.022(2) 0.023(2) -0.009(2) 0.001(2) 0.000(2)

loop_
_atom_type_symbol
_atom_type_description
_atom_type_scat_dispersion_real
_atom_type_scat_dispersion_imag
_atom_type_scat_source
C C 0.0033 0.0016 'International Tables Vol C Tables 4.2.6.8 and 6.1.1.4'
H H 0.0000 0.0000 'International Tables Vol C Tables 4.2.6.8 and 6.1.1.4'
N N 0.0061 0.0033 'International Tables Vol C Tables 4.2.6.8 and 6.1.1.4'
S S 0.1246 0.1234 'International Tables Vol C Tables 4.2.6.8 and 6.1.1.4'

loop_
_geom_angle_atom_site_label_1
_geom_angle_atom_site_label_2
_geom_angle_atom_site_label_3
_geom_angle
_geom_angle_site_symmetry_1
_geom_angle_site_symmetry_3
_geom_angle_publ_flag
C61 S6 C60 91.61(6) . . ?
C72 S7 C71 91.47(6) . . ?
C6 S1 C5 91.47(6) . . ?
C17 S2 C16 91.48(6) . . ?
C39 S4 C38 91.59(6) . . ?
C28 S3 C27 91.57(6) . . ?
C50 S5 C49 91.53(6) . . ?
C83 S8 C82 91.44(6) . . ?
C67 N19 C72 113.44(11) . . ?
C24 N8 C23 118.42(11) . . ?
C2 N2 C1 119.20(11) . . ?
C56 N16 C61 113.64(11) . . ?
C12 N4 C17 113.43(11) . . ?
C35 N11 C34 118.89(11) . . ?
C34 N10 C39 113.52(11) . . ?
C1 N1 C6 113.35(11) . . ?
C78 N22 C83 113.32(11) . . ?
C45 N13 C50 113.38(11) . . ?
C46 N14 C45 118.82(11) . . ?
C35 N12 H12A 119.5(12) . . ?
C35 N12 H12B 117.1(13) . . ?
H12A N12 H12B 123.3(18) . . ?
C23 N7 C28 113.74(11) . . ?
C68 N20 C67 118.83(11) . . ?
C13 N5 C12 118.84(11) . . ?
C46 N15 H15A 116.4(14) . . ?
C46 N15 H15B 121.0(13) . . ?
H15A N15 H15B 121.5(19) . . ?
C57 N17 C56 119.20(11) . . ?
C24 N9 H9D 118.1(12) . . ?
C24 N9 H9E 120.8(13) . . ?
H9D N9 H9E 121.2(17) . . ?
C2 N3 H3A 123.5(12) . . ?
C2 N3 H3B 117.9(13) . . ?
H3A N3 H3B 117.4(17) . . ?
C78 N23 C79 119.32(11) . . ?
C79 N24 H24A 117.2(12) . . ?
C79 N24 H24B 122.8(13) . . ?
H24A N24 H24B 118.4(18) . . ?
C57 N18 H18A 118.7(14) . . ?
C57 N18 H18B 119.9(13) . . ?
H18A N18 H18B 121.2(19) . . ?
C13 N6 H6A 118.7(13) . . ?
C13 N6 H6B 120.7(14) . . ?
H6A N6 H6B 117.7(18) . . ?
C68 N21 H21A 118.6(12) . . ?
C68 N21 H21B 119.4(14) . . ?
H21A N21 H21B 118.9(18) . . ?
N17 C57 N18 116.27(12) . . ?
N17 C57 C58 120.17(11) . . ?
N18 C57 C58 123.56(12) . . ?
N14 C46 C47 119.89(11) . . ?
N15 C46 N14 116.14(12) . . ?
N15 C46 C47 123.95(12) . . ?
C68 C69 C70 132.39(12) . . ?
C72 C69 C68 114.27(11) . . ?
C72 C69 C70 113.33(11) . . ?
N20 C68 N21 116.45(12) . . ?
N20 C68 C69 120.43(12) . . ?
N21 C68 C69 123.11(12) . . ?
C69 C70 C76 125.44(12) . . ?
C71 C70 C69 111.44(12) . . ?
C71 C70 C76 123.12(12) . . ?
C46 C47 C48 132.70(12) . . ?
C50 C47 C46 114.52(11) . . ?
C50 C47 C48 112.75(11) . . ?
C35 C36 C37 132.71(12) . . ?
C39 C36 C35 114.51(11) . . ?
C39 C36 C37 112.77(11) . . ?
N8 C23 C29 117.47(11) . . ?
N7 C23 N8 126.63(12) . . ?
N7 C23 C29 115.90(11) . . ?
C24 C25 C26 132.65(12) . . ?
C28 C25 C24 114.48(11) . . ?
C28 C25 C26 112.82(11) . . ?
C6 C3 C4 112.57(11) . . ?
C6 C3 C2 114.25(11) . . ?
C2 C3 C4 133.15(11) . . ?
N8 C24 C25 120.27(11) . . ?
N9 C24 N8 116.20(12) . . ?
N9 C24 C25 123.53(12) . . ?
N11 C35 N12 116.15(12) . . ?
N11 C35 C36 120.14(11) . . ?
N12 C35 C36 123.71(12) . . ?
C14 C15 C21 125.18(12) . . ?
C16 C15 C14 111.43(12) . . ?
C16 C15 C21 123.32(12) . . ?
N11 C34 C40 115.88(12) . . ?
N10 C34 N11 126.47(12) . . ?
N10 C34 C40 117.57(12) . . ?
C17 C14 C15 113.34(11) . . ?
C17 C14 C13 114.37(12) . . ?
C13 C14 C15 132.28(12) . . ?
N16 C61 S6 122.37(10) . . ?
N16 C61 C58 126.41(12) . . ?
C58 C61 S6 111.22(9) . . ?
C80 C81 C87 124.76(12) . . ?
C82 C81 C80 111.79(12) . . ?
C82 C81 C87 123.45(12) . . ?
N2 C1 C7 115.71(11) . . ?
N1 C1 N2 126.45(12) . . ?
N1 C1 C7 117.82(11) . . ?
N23 C79 C80 119.48(11) . . ?
N24 C79 N23 115.64(12) . . ?
N24 C79 C80 124.88(12) . . ?
C15 C16 S2 112.87(10) . . ?
C15 C16 C22 128.30(13) . . ?
C22 C16 S2 118.77(10) . . ?
N10 C39 S4 122.36(10) . . ?
N10 C39 C36 126.35(12) . . ?
C36 C39 S4 111.26(10) . . ?
N1 C6 S1 121.64(10) . . ?
N1 C6 C3 126.96(12) . . ?
C3 C6 S1 111.39(9) . . ?
C57 C58 C59 132.94(12) . . ?
C61 C58 C57 114.35(11) . . ?
C61 C58 C59 112.71(11) . . ?
C36 C37 C43 124.75(11) . . ?
C38 C37 C36 111.56(11) . . ?
C38 C37 C43 123.69(12) . . ?
C58 C59 C65 124.60(11) . . ?
C60 C59 C58 111.62(11) . . ?
C60 C59 C65 123.77(12) . . ?
C59 C60 S6 112.83(10) . . ?
C59 C60 C66 129.07(12) . . ?
C66 C60 S6 118.09(10) . . ?
N4 C17 S2 122.68(10) . . ?
N4 C17 C14 126.47(12) . . ?
C14 C17 S2 110.85(10) . . ?
N19 C72 S7 122.75(10) . . ?
N19 C72 C69 126.47(12) . . ?
C69 C72 S7 110.78(10) . . ?
C3 C4 C10 124.34(11) . . ?
C5 C4 C3 111.70(11) . . ?
C5 C4 C10 123.96(12) . . ?
C25 C26 C32 124.46(12) . . ?
C27 C26 C25 111.91(12) . . ?
C27 C26 C32 123.60(12) . . ?
N2 C2 C3 119.69(11) . . ?
N3 C2 N2 115.52(11) . . ?
N3 C2 C3 124.79(12) . . ?
N22 C83 S8 121.74(10) . . ?
N22 C83 C80 126.79(12) . . ?
C80 C83 S8 111.46(10) . . ?
C37 C38 S4 112.81(10) . . ?
C37 C38 C44 129.11(13) . . ?
C44 C38 S4 118.08(10) . . ?
C23 C29 H29A 109.3 . . ?
C23 C29 H29B 109.3 . . ?
C23 C29 C30 111.64(11) . . ?
H29A C29 H29B 108.0 . . ?
C30 C29 H29A 109.3 . . ?
C30 C29 H29B 109.3 . . ?
C79 C80 C81 133.03(12) . . ?
C83 C80 C81 112.49(11) . . ?
C83 C80 C79 114.46(12) . . ?
N13 C45 N14 126.66(12) . . ?
N13 C45 C51 116.97(11) . . ?
N14 C45 C51 116.31(12) . . ?
N19 C67 N20 126.51(12) . . ?
N19 C67 C73 118.06(12) . . ?
N20 C67 C73 115.42(11) . . ?
N5 C13 N6 116.65(12) . . ?
N5 C13 C14 120.35(12) . . ?
N6 C13 C14 123.00(12) . . ?
N22 C78 N23 126.57(12) . . ?
N22 C78 C84 116.9(2) . . ?
N22 C78 C84A 112.9(19) . . ?
N23 C78 C84 116.5(2) . . ?
N23 C78 C84A 119.9(19) . . ?
N4 C12 N5 126.47(12) . . ?
N4 C12 C18 117.76(12) . . ?
N5 C12 C18 115.71(11) . . ?
N7 C28 S3 122.54(10) . . ?
N7 C28 C25 126.43(12) . . ?
C25 C28 S3 111.03(10) . . ?
N13 C50 S5 122.04(10) . . ?
N13 C50 C47 126.70(12) . . ?
C47 C50 S5 111.26(10) . . ?
C12 C18 H18C 109.3 . . ?
C12 C18 H18D 109.3 . . ?
C12 C18 C19 111.55(11) . . ?
H18C C18 H18D 108.0 . . ?
C19 C18 H18C 109.3 . . ?
C19 C18 H18D 109.3 . . ?
C67 C73 H73A 109.0 . . ?
C67 C73 H73B 109.0 . . ?
C67 C73 C74 112.76(11) . . ?
H73A C73 H73B 107.8 . . ?
C74 C73 H73A 109.0 . . ?
C74 C73 H73B 109.0 . . ?
H55A C55 H55B 109.5 . . ?
H55A C55 H55C 109.5 . . ?
H55B C55 H55C 109.5 . . ?
C49 C55 H55A 109.5 . . ?
C49 C55 H55B 109.5 . . ?
C49 C55 H55C 109.5 . . ?
C47 C48 C54 124.45(11) . . ?
C49 C48 C47 111.63(11) . . ?
C49 C48 C54 123.91(12) . . ?
C4 C5 S1 112.87(10) . . ?
C4 C5 C11 129.52(12) . . ?
C11 C5 S1 117.60(10) . . ?
C55 C49 S5 118.42(10) . . ?
C48 C49 S5 112.83(10) . . ?
C48 C49 C55 128.73(12) . . ?
C34 C40 C41 109.89(12) . . ?
C34 C40 C41A 122.4(5) . . ?
C34 C40 H40A 109.4(11) . . ?
C34 C40 H40B 108.1(11) . . ?
C41 C40 H40A 111.6(11) . . ?
C41 C40 H40B 109.0(11) . . ?
C41A C40 H40A 84.6(12) . . ?
C41A C40 H40B 119.7(12) . . ?
H40A C40 H40B 108.7(15) . . ?
N16 C56 N17 126.21(12) . . ?
N16 C56 C62 117.97(12) . . ?
N17 C56 C62 115.81(11) . . ?
C5 C11 H11A 109.5 . . ?
C5 C11 H11B 109.5 . . ?
C5 C11 H11C 109.5 . . ?
H11A C11 H11B 109.5 . . ?
H11A C11 H11C 109.5 . . ?
H11B C11 H11C 109.5 . . ?
C70 C71 S7 112.97(10) . . ?
C70 C71 C77 128.16(13) . . ?
C77 C71 S7 118.85(10) . . ?
C1 C7 H7A 109.2 . . ?
C1 C7 H7B 109.2 . . ?
C1 C7 C8 111.94(11) . . ?
H7A C7 H7B 107.9 . . ?
C8 C7 H7A 109.2 . . ?
C8 C7 H7B 109.2 . . ?
C29 C30 H30A 109.2 . . ?
C29 C30 H30B 109.2 . . ?
H30A C30 H30B 107.9 . . ?
C31 C30 C29 111.95(12) . . ?
C31 C30 H30A 109.2 . . ?
C31 C30 H30B 109.2 . . ?
C45 C51 H51A 109.3 . . ?
C45 C51 H51B 109.3 . . ?
C45 C51 C52 111.41(11) . . ?
H51A C51 H51B 108.0 . . ?
C52 C51 H51A 109.3 . . ?
C52 C51 H51B 109.3 . . ?
C26 C27 S3 112.67(10) . . ?
C26 C27 C33 129.58(13) . . ?
C33 C27 S3 117.75(10) . . ?
C81 C82 S8 112.80(10) . . ?
C81 C82 C88 129.23(13) . . ?
C88 C82 S8 117.96(10) . . ?
C48 C54 H54A 109.5 . . ?
C48 C54 H54B 109.5 . . ?
C48 C54 H54C 109.5 . . ?
H54A C54 H54B 109.5 . . ?
H54A C54 H54C 109.5 . . ?
H54B C54 H54C 109.5 . . ?
C15 C21 H21C 109.5 . . ?
C15 C21 H21D 109.5 . . ?
C15 C21 H21E 109.5 . . ?
H21C C21 H21D 109.5 . . ?
H21C C21 H21E 109.5 . . ?
H21D C21 H21E 109.5 . . ?
C56 C62 H62A 108.8 . . ?
C56 C62 H62B 108.8 . . ?
C56 C62 C63 113.86(12) . . ?
H62A C62 H62B 107.7 . . ?
C63 C62 H62A 108.8 . . ?
C63 C62 H62B 108.8 . . ?
C27 C33 H33A 109.5 . . ?
C27 C33 H33B 109.5 . . ?
C27 C33 H33C 109.5 . . ?
H33A C33 H33B 109.5 . . ?
H33A C33 H33C 109.5 . . ?
H33B C33 H33C 109.5 . . ?
C60 C66 H66A 109.5 . . ?
C60 C66 H66B 109.5 . . ?
C60 C66 H66C 109.5 . . ?
H66A C66 H66B 109.5 . . ?
H66A C66 H66C 109.5 . . ?
H66B C66 H66C 109.5 . . ?
C38 C44 H44A 109.5 . . ?
C38 C44 H44B 109.5 . . ?
C38 C44 H44C 109.5 . . ?
H44A C44 H44B 109.5 . . ?
H44A C44 H44C 109.5 . . ?
H44B C44 H44C 109.5 . . ?
C7 C8 H8A 109.0 . . ?
C7 C8 H8B 109.0 . . ?
H8A C8 H8B 107.8 . . ?
C9 C8 C7 112.95(12) . . ?
C9 C8 H8A 109.0 . . ?
C9 C8 H8B 109.0 . . ?
C78 C84 H84A 109.5 . . ?
C78 C84 H84B 109.5 . . ?
C78 C84 C85 110.77(18) . . ?
H84A C84 H84B 108.1 . . ?
C85 C84 H84A 109.5 . . ?
C85 C84 H84B 109.5 . . ?
C73 C74 H74A 109.3 . . ?
C73 C74 H74B 109.3 . . ?
H74A C74 H74B 108.0 . . ?
C75 C74 C73 111.52(11) . . ?
C75 C74 H74A 109.3 . . ?
C75 C74 H74B 109.3 . . ?
C62 C63 H63A 108.9 . . ?
C62 C63 H63B 108.9 . . ?
H63A C63 H63B 107.7 . . ?
C64 C63 C62 113.47(12) . . ?
C64 C63 H63A 108.9 . . ?
C64 C63 H63B 108.9 . . ?
C37 C43 H43A 109.5 . . ?
C37 C43 H43B 109.5 . . ?
C37 C43 H43C 109.5 . . ?
H43A C43 H43B 109.5 . . ?
H43A C43 H43C 109.5 . . ?
H43B C43 H43C 109.5 . . ?
C70 C76 H76A 109.5 . . ?
C70 C76 H76B 109.5 . . ?
C70 C76 H76C 109.5 . . ?
H76A C76 H76B 109.5 . . ?
H76A C76 H76C 109.5 . . ?
H76B C76 H76C 109.5 . . ?
C59 C65 H65A 109.5 . . ?
C59 C65 H65B 109.5 . . ?
C59 C65 H65C 109.5 . . ?
H65A C65 H65B 109.5 . . ?
H65A C65 H65C 109.5 . . ?
H65B C65 H65C 109.5 . . ?
C4 C10 H10A 109.5 . . ?
C4 C10 H10B 109.5 . . ?
C4 C10 H10C 109.5 . . ?
H10A C10 H10B 109.5 . . ?
H10A C10 H10C 109.5 . . ?
H10B C10 H10C 109.5 . . ?
C81 C87 H87A 109.5 . . ?
C81 C87 H87B 109.5 . . ?
C81 C87 H87C 109.5 . . ?
H87A C87 H87B 109.5 . . ?
H87A C87 H87C 109.5 . . ?
H87B C87 H87C 109.5 . . ?
C18 C19 H19A 109.1 . . ?
C18 C19 H19B 109.1 . . ?
H19A C19 H19B 107.9 . . ?
C20 C19 C18 112.29(12) . . ?
C20 C19 H19A 109.1 . . ?
C20 C19 H19B 109.1 . . ?
C82 C88 H88A 109.5 . . ?
C82 C88 H88B 109.5 . . ?
C82 C88 H88C 109.5 . . ?
H88A C88 H88B 109.5 . . ?
H88A C88 H88C 109.5 . . ?
H88B C88 H88C 109.5 . . ?
C71 C77 H77A 109.5 . . ?
C71 C77 H77B 109.5 . . ?
C71 C77 H77C 109.5 . . ?
H77A C77 H77B 109.5 . . ?
H77A C77 H77C 109.5 . . ?
H77B C77 H77C 109.5 . . ?
C26 C32 H32A 109.5 . . ?
C26 C32 H32B 109.5 . . ?
C26 C32 H32C 109.5 . . ?
H32A C32 H32B 109.5 . . ?
H32A C32 H32C 109.5 . . ?
H32B C32 H32C 109.5 . . ?
C74 C75 H75A 109.5 . . ?
C74 C75 H75B 109.5 . . ?
C74 C75 H75C 109.5 . . ?
H75A C75 H75B 109.5 . . ?
H75A C75 H75C 109.5 . . ?
H75B C75 H75C 109.5 . . ?
C16 C22 H22A 109.5 . . ?
C16 C22 H22B 109.5 . . ?
C16 C22 H22C 109.5 . . ?
H22A C22 H22B 109.5 . . ?
H22A C22 H22C 109.5 . . ?
H22B C22 H22C 109.5 . . ?
C84 C85 H85A 109.3 . . ?
C84 C85 H85B 109.3 . . ?
C84 C85 C86 111.6(2) . . ?
H85A C85 H85B 108.0 . . ?
C86 C85 H85A 109.3 . . ?
C86 C85 H85B 109.3 . . ?
C30 C31 H31A 109.5 . . ?
C30 C31 H31B 109.5 . . ?
C30 C31 H31C 109.5 . . ?
H31A C31 H31B 109.5 . . ?
H31A C31 H31C 109.5 . . ?
H31B C31 H31C 109.5 . . ?
C8 C9 H9A 109.5 . . ?
C8 C9 H9B 109.5 . . ?
C8 C9 H9C 109.5 . . ?
H9A C9 H9B 109.5 . . ?
H9A C9 H9C 109.5 . . ?
H9B C9 H9C 109.5 . . ?
C19 C20 H20A 109.5 . . ?
C19 C20 H20B 109.5 . . ?
C19 C20 H20C 109.5 . . ?
H20A C20 H20B 109.5 . . ?
H20A C20 H20C 109.5 . . ?
H20B C20 H20C 109.5 . . ?
C51 C52 H52A 108.9 . . ?
C51 C52 H52B 108.9 . . ?
H52A C52 H52B 107.8 . . ?
C53 C52 C51 113.15(13) . . ?
C53 C52 H52A 108.9 . . ?
C53 C52 H52B 108.9 . . ?
C52 C53 H53A 109.5 . . ?
C52 C53 H53B 109.5 . . ?
C52 C53 H53C 109.5 . . ?
H53A C53 H53B 109.5 . . ?
H53A C53 H53C 109.5 . . ?
H53B C53 H53C 109.5 . . ?
C85 C86 H86A 109.5 . . ?
C85 C86 H86B 109.5 . . ?
C85 C86 H86C 109.5 . . ?
H86A C86 H86B 109.5 . . ?
H86A C86 H86C 109.5 . . ?
H86B C86 H86C 109.5 . . ?
C63 C64 H64A 109.5 . . ?
C63 C64 H64B 109.5 . . ?
C63 C64 H64C 109.5 . . ?
H64A C64 H64B 109.5 . . ?
H64A C64 H64C 109.5 . . ?
H64B C64 H64C 109.5 . . ?
C40 C41 H41A 109.4 . . ?
C40 C41 H41B 109.4 . . ?
H41A C41 H41B 108.0 . . ?
C42 C41 C40 111.31(14) . . ?
C42 C41 H41A 109.4 . . ?
C42 C41 H41B 109.4 . . ?
C41 C42 H42A 109.5 . . ?
C41 C42 H42B 109.5 . . ?
C41 C42 H42C 109.5 . . ?
H42A C42 H42B 109.5 . . ?
H42A C42 H42C 109.5 . . ?
H42B C42 H42C 109.5 . . ?
C40 C41A H41C 110.1 . . ?
C40 C41A H41D 110.1 . . ?
H41C C41A H41D 108.4 . . ?
C42A C41A C40 108.1(9) . . ?
C42A C41A H41C 110.1 . . ?
C42A C41A H41D 110.1 . . ?
C41A C42A H42D 109.5 . . ?
C41A C42A H42E 109.5 . . ?
C41A C42A H42F 109.5 . . ?
H42D C42A H42E 109.5 . . ?
H42D C42A H42F 109.5 . . ?
H42E C42A H42F 109.5 . . ?
C78 C84A H84C 108.9 . . ?
C78 C84A H84D 108.9 . . ?
H84C C84A H84D 107.7 . . ?
C85A C84A C78 113.3(19) . . ?
C85A C84A H84C 108.9 . . ?
C85A C84A H84D 108.9 . . ?
C84A C85A H85C 108.3 . . ?
C84A C85A H85D 108.3 . . ?
H85C C85A H85D 107.4 . . ?
C86A C85A C84A 116(2) . . ?
C86A C85A H85C 108.3 . . ?
C86A C85A H85D 108.3 . . ?
C85A C86A H86D 109.5 . . ?
C85A C86A H86E 109.5 . . ?
C85A C86A H86F 109.5 . . ?
H86D C86A H86E 109.5 . . ?
H86D C86A H86F 109.5 . . ?
H86E C86A H86F 109.5 . . ?

loop_
_geom_bond_atom_site_label_1
_geom_bond_atom_site_label_2
_geom_bond_distance
_geom_bond_site_symmetry_2
_geom_bond_publ_flag
S6 C61 1.7283(13) . ?
S6 C60 1.7472(14) . ?
S7 C72 1.7358(13) . ?
S7 C71 1.7482(14) . ?
S1 C6 1.7303(13) . ?
S1 C5 1.7451(14) . ?
S2 C16 1.7489(14) . ?
S2 C17 1.7346(13) . ?
S4 C39 1.7270(13) . ?
S4 C38 1.7466(14) . ?
S3 C28 1.7345(13) . ?
S3 C27 1.7464(14) . ?
S5 C50 1.7300(13) . ?
S5 C49 1.7443(13) . ?
S8 C83 1.7264(13) . ?
S8 C82 1.7441(14) . ?
N19 C72 1.3528(17) . ?
N19 C67 1.3356(17) . ?
N8 C23 1.3522(16) . ?
N8 C24 1.3519(16) . ?
N2 C1 1.3528(16) . ?
N2 C2 1.3486(16) . ?
N16 C61 1.3519(16) . ?
N16 C56 1.3325(17) . ?
N4 C17 1.3521(17) . ?
N4 C12 1.3366(17) . ?
N11 C35 1.3476(16) . ?
N11 C34 1.3507(16) . ?
N10 C34 1.3311(17) . ?
N10 C39 1.3528(17) . ?
N1 C1 1.3266(17) . ?
N1 C6 1.3474(16) . ?
N22 C83 1.3469(17) . ?
N22 C78 1.3279(17) . ?
N13 C45 1.3310(17) . ?
N13 C50 1.3443(16) . ?
N14 C46 1.3488(16) . ?
N14 C45 1.3509(16) . ?
N12 C35 1.3483(16) . ?
N12 H12A 0.876(19) . ?
N12 H12B 0.86(2) . ?
N7 C23 1.3292(17) . ?
N7 C28 1.3457(16) . ?
N20 C68 1.3427(16) . ?
N20 C67 1.3498(17) . ?
N5 C13 1.3455(17) . ?
N5 C12 1.3475(17) . ?
N15 C46 1.3484(17) . ?
N15 H15A 0.83(2) . ?
N15 H15B 0.86(2) . ?
N17 C57 1.3445(16) . ?
N17 C56 1.3505(17) . ?
N9 C24 1.3459(16) . ?
N9 H9D 0.824(18) . ?
N9 H9E 0.85(2) . ?
N3 C2 1.3482(16) . ?
N3 H3A 0.832(19) . ?
N3 H3B 0.823(19) . ?
N23 C79 1.3494(16) . ?
N23 C78 1.3471(17) . ?
N24 C79 1.3493(17) . ?
N24 H24A 0.853(19) . ?
N24 H24B 0.81(2) . ?
N18 C57 1.3499(17) . ?
N18 H18A 0.84(2) . ?
N18 H18B 0.85(2) . ?
N6 C13 1.3489(17) . ?
N6 H6A 0.860(19) . ?
N6 H6B 0.85(2) . ?
N21 C68 1.3474(17) . ?
N21 H21A 0.876(18) . ?
N21 H21B 0.84(2) . ?
C57 C58 1.4217(17) . ?
C46 C47 1.4214(18) . ?
C69 C68 1.4246(17) . ?
C69 C70 1.4448(17) . ?
C69 C72 1.3959(18) . ?
C70 C71 1.3608(18) . ?
C70 C76 1.5036(18) . ?
C47 C50 1.3967(17) . ?
C47 C48 1.4460(17) . ?
C36 C35 1.4195(18) . ?
C36 C39 1.3967(17) . ?
C36 C37 1.4490(18) . ?
C23 C29 1.5065(18) . ?
C25 C24 1.4196(17) . ?
C25 C26 1.4454(17) . ?
C25 C28 1.3960(17) . ?
C3 C6 1.3971(17) . ?
C3 C4 1.4484(17) . ?
C3 C2 1.4240(17) . ?
C15 C14 1.4441(18) . ?
C15 C16 1.3627(18) . ?
C15 C21 1.5017(19) . ?
C34 C40 1.5012(18) . ?
C14 C17 1.3947(18) . ?
C14 C13 1.4213(17) . ?
C61 C58 1.3989(17) . ?
C81 C80 1.4446(18) . ?
C81 C82 1.3616(18) . ?
C81 C87 1.4988(19) . ?
C1 C7 1.5035(18) . ?
C79 C80 1.4234(17) . ?
C16 C22 1.4984(18) . ?
C58 C59 1.4499(17) . ?
C37 C38 1.3623(18) . ?
C37 C43 1.5013(18) . ?
C59 C60 1.3617(18) . ?
C59 C65 1.5016(18) . ?
C60 C66 1.4983(18) . ?
C4 C5 1.3632(18) . ?
C4 C10 1.5011(18) . ?
C26 C27 1.3608(19) . ?
C26 C32 1.5010(18) . ?
C83 C80 1.3968(17) . ?
C38 C44 1.4980(18) . ?
C29 H29A 0.9900 . ?
C29 H29B 0.9900 . ?
C29 C30 1.5343(18) . ?
C45 C51 1.5015(18) . ?
C67 C73 1.5017(18) . ?
C78 C84 1.505(2) . ?
C78 C84A 1.530(18) . ?
C12 C18 1.5024(18) . ?
C18 H18C 0.9900 . ?
C18 H18D 0.9900 . ?
C18 C19 1.5314(19) . ?
C73 H73A 0.9900 . ?
C73 H73B 0.9900 . ?
C73 C74 1.5296(19) . ?
C55 H55A 0.9800 . ?
C55 H55B 0.9800 . ?
C55 H55C 0.9800 . ?
C55 C49 1.4989(18) . ?
C48 C49 1.3645(18) . ?
C48 C54 1.4987(18) . ?
C5 C11 1.4999(18) . ?
C40 C41 1.537(2) . ?
C40 C41A 1.564(11) . ?
C40 H40A 0.981(19) . ?
C40 H40B 0.980(18) . ?
C56 C62 1.5062(18) . ?
C11 H11A 0.9800 . ?
C11 H11B 0.9800 . ?
C11 H11C 0.9800 . ?
C71 C77 1.5009(18) . ?
C7 H7A 0.9900 . ?
C7 H7B 0.9900 . ?
C7 C8 1.533(2) . ?
C30 H30A 0.9900 . ?
C30 H30B 0.9900 . ?
C30 C31 1.519(2) . ?
C51 H51A 0.9900 . ?
C51 H51B 0.9900 . ?
C51 C52 1.530(2) . ?
C27 C33 1.4976(18) . ?
C82 C88 1.4955(19) . ?
C54 H54A 0.9800 . ?
C54 H54B 0.9800 . ?
C54 H54C 0.9800 . ?
C21 H21C 0.9800 . ?
C21 H21D 0.9800 . ?
C21 H21E 0.9800 . ?
C62 H62A 0.9900 . ?
C62 H62B 0.9900 . ?
C62 C63 1.534(2) . ?
C33 H33A 0.9800 . ?
C33 H33B 0.9800 . ?
C33 H33C 0.9800 . ?
C66 H66A 0.9800 . ?
C66 H66B 0.9800 . ?
C66 H66C 0.9800 . ?
C44 H44A 0.9800 . ?
C44 H44B 0.9800 . ?
C44 H44C 0.9800 . ?
C8 H8A 0.9900 . ?
C8 H8B 0.9900 . ?
C8 C9 1.515(2) . ?
C84 H84A 0.9900 . ?
C84 H84B 0.9900 . ?
C84 C85 1.530(2) . ?
C74 H74A 0.9900 . ?
C74 H74B 0.9900 . ?
C74 C75 1.5236(19) . ?
C63 H63A 0.9900 . ?
C63 H63B 0.9900 . ?
C63 C64 1.516(2) . ?
C43 H43A 0.9800 . ?
C43 H43B 0.9800 . ?
C43 H43C 0.9800 . ?
C76 H76A 0.9800 . ?
C76 H76B 0.9800 . ?
C76 H76C 0.9800 . ?
C65 H65A 0.9800 . ?
C65 H65B 0.9800 . ?
C65 H65C 0.9800 . ?
C10 H10A 0.9800 . ?
C10 H10B 0.9800 . ?
C10 H10C 0.9800 . ?
C87 H87A 0.9800 . ?
C87 H87B 0.9800 . ?
C87 H87C 0.9800 . ?
C19 H19A 0.9900 . ?
C19 H19B 0.9900 . ?
C19 C20 1.526(2) . ?
C88 H88A 0.9800 . ?
C88 H88B 0.9800 . ?
C88 H88C 0.9800 . ?
C77 H77A 0.9800 . ?
C77 H77B 0.9800 . ?
C77 H77C 0.9800 . ?
C32 H32A 0.9800 . ?
C32 H32B 0.9800 . ?
C32 H32C 0.9800 . ?
C75 H75A 0.9800 . ?
C75 H75B 0.9800 . ?
C75 H75C 0.9800 . ?
C22 H22A 0.9800 . ?
C22 H22B 0.9800 . ?
C22 H22C 0.9800 . ?
C85 H85A 0.9900 . ?
C85 H85B 0.9900 . ?
C85 C86 1.534(2) . ?
C31 H31A 0.9800 . ?
C31 H31B 0.9800 . ?
C31 H31C 0.9800 . ?
C9 H9A 0.9800 . ?
C9 H9B 0.9800 . ?
C9 H9C 0.9800 . ?
C20 H20A 0.9800 . ?
C20 H20B 0.9800 . ?
C20 H20C 0.9800 . ?
C52 H52A 0.9900 . ?
C52 H52B 0.9900 . ?
C52 C53 1.515(2) . ?
C53 H53A 0.9800 . ?
C53 H53B 0.9800 . ?
C53 H53C 0.9800 . ?
C86 H86A 0.9800 . ?
C86 H86B 0.9800 . ?
C86 H86C 0.9800 . ?
C64 H64A 0.9800 . ?
C64 H64B 0.9800 . ?
C64 H64C 0.9800 . ?
C41 H41A 0.9900 . ?
C41 H41B 0.9900 . ?
C41 C42 1.522(2) . ?
C42 H42A 0.9800 . ?
C42 H42B 0.9800 . ?
C42 H42C 0.9800 . ?
C41A H41C 0.9900 . ?
C41A H41D 0.9900 . ?
C41A C42A 1.522(14) . ?
C42A H42D 0.9800 . ?
C42A H42E 0.9800 . ?
C42A H42F 0.9800 . ?
C84A H84C 0.9900 . ?
C84A H84D 0.9900 . ?
C84A C85A 1.523(17) . ?
C85A H85C 0.9900 . ?
C85A H85D 0.9900 . ?
C85A C86A 1.498(18) . ?
C86A H86D 0.9800 . ?
C86A H86E 0.9800 . ?
C86A H86F 0.9800 . ?

loop_
_geom_torsion_atom_site_label_1
_geom_torsion_atom_site_label_2
_geom_torsion_atom_site_label_3
_geom_torsion_atom_site_label_4
_geom_torsion
_geom_torsion_site_symmetry_1
_geom_torsion_site_symmetry_2
_geom_torsion_site_symmetry_3
_geom_torsion_site_symmetry_4
_geom_torsion_publ_flag
S6 C61 C58 C57 -178.39(9) . . . . ?
S6 C61 C58 C59 0.77(14) . . . . ?
S8 C83 C80 C81 -0.61(15) . . . . ?
S8 C83 C80 C79 178.00(10) . . . . ?
N19 C67 C73 C74 -106.96(14) . . . . ?
N8 C23 C29 C30 109.46(13) . . . . ?
N2 C1 C7 C8 -75.97(15) . . . . ?
N16 C61 C58 C57 1.86(19) . . . . ?
N16 C61 C58 C59 -178.98(12) . . . . ?
N16 C56 C62 C63 -122.33(13) . . . . ?
N4 C12 C18 C19 -103.90(14) . . . . ?
N11 C34 C40 C41 71.85(16) . . . . ?
N11 C34 C40 C41A 45.1(6) . . . . ?
N10 C34 C40 C41 -105.17(15) . . . . ?
N10 C34 C40 C41A -131.9(6) . . . . ?
N1 C1 C7 C8 102.78(14) . . . . ?
N22 C83 C80 C81 -179.57(13) . . . . ?
N22 C83 C80 C79 -1.0(2) . . . . ?
N22 C78 C84 C85 70.9(3) . . . . ?
N22 C78 C84A C85A 76(3) . . . . ?
N13 C45 C51 C52 -93.98(15) . . . . ?
N14 C46 C47 C50 -1.11(18) . . . . ?
N14 C46 C47 C48 176.57(13) . . . . ?
N14 C45 C51 C52 83.53(15) . . . . ?
N7 C23 C29 C30 -70.06(15) . . . . ?
N20 C67 C73 C74 71.86(15) . . . . ?
N5 C12 C18 C19 73.49(15) . . . . ?
N15 C46 C47 C50 -179.67(13) . . . . ?
N15 C46 C47 C48 -2.0(2) . . . . ?
N17 C57 C58 C61 -1.09(17) . . . . ?
N17 C57 C58 C59 179.97(13) . . . . ?
N17 C56 C62 C63 58.41(17) . . . . ?
N23 C79 C80 C81 -179.07(14) . . . . ?
N23 C79 C80 C83 2.69(18) . . . . ?
N23 C78 C84 C85 -107.0(3) . . . . ?
N23 C78 C84A C85A -96(3) . . . . ?
N24 C79 C80 C81 0.6(2) . . . . ?
N24 C79 C80 C83 -177.67(13) . . . . ?
N18 C57 C58 C61 177.94(12) . . . . ?
N18 C57 C58 C59 -1.0(2) . . . . ?
C57 N17 C56 N16 1.0(2) . . . . ?
C57 N17 C56 C62 -179.84(12) . . . . ?
C57 C58 C59 C60 178.13(13) . . . . ?
C57 C58 C59 C65 -2.3(2) . . . . ?
C46 N14 C45 N13 -1.0(2) . . . . ?
C46 N14 C45 C51 -178.22(11) . . . . ?
C46 C47 C50 S5 178.69(9) . . . . ?
C46 C47 C50 N13 -0.5(2) . . . . ?
C46 C47 C48 C49 -178.27(13) . . . . ?
C46 C47 C48 C54 0.9(2) . . . . ?
C69 C70 C71 S7 -0.03(15) . . . . ?
C69 C70 C71 C77 -178.59(13) . . . . ?
C68 N20 C67 N19 0.0(2) . . . . ?
C68 N20 C67 C73 -178.71(11) . . . . ?
C68 C69 C70 C71 -178.32(14) . . . . ?
C68 C69 C70 C76 2.2(2) . . . . ?
C68 C69 C72 S7 178.33(9) . . . . ?
C68 C69 C72 N19 -1.40(19) . . . . ?
C70 C69 C68 N20 -178.51(13) . . . . ?
C70 C69 C68 N21 0.6(2) . . . . ?
C70 C69 C72 S7 -0.69(14) . . . . ?
C70 C69 C72 N19 179.58(12) . . . . ?
C47 C48 C49 S5 0.33(15) . . . . ?
C47 C48 C49 C55 178.59(13) . . . . ?
C36 C37 C38 S4 -0.20(14) . . . . ?
C36 C37 C38 C44 178.77(13) . . . . ?
C23 N8 C24 N9 -178.10(12) . . . . ?
C23 N8 C24 C25 2.27(18) . . . . ?
C23 N7 C28 S3 -177.74(10) . . . . ?
C23 N7 C28 C25 1.11(19) . . . . ?
C23 C29 C30 C31 -66.81(15) . . . . ?
C25 C26 C27 S3 0.08(15) . . . . ?
C25 C26 C27 C33 179.20(13) . . . . ?
C3 C4 C5 S1 -0.25(15) . . . . ?
C3 C4 C5 C11 178.94(13) . . . . ?
C24 N8 C23 N7 -1.4(2) . . . . ?
C24 N8 C23 C29 179.14(11) . . . . ?
C24 C25 C26 C27 -177.93(13) . . . . ?
C24 C25 C26 C32 0.0(2) . . . . ?
C24 C25 C28 S3 178.71(9) . . . . ?
C24 C25 C28 N7 -0.25(19) . . . . ?
C35 N11 C34 N10 1.9(2) . . . . ?
C35 N11 C34 C40 -174.84(12) . . . . ?
C35 C36 C39 S4 -179.48(9) . . . . ?
C35 C36 C39 N10 2.60(19) . . . . ?
C35 C36 C37 C38 -179.86(13) . . . . ?
C35 C36 C37 C43 -0.9(2) . . . . ?
C15 C14 C17 S2 -2.16(14) . . . . ?
C15 C14 C17 N4 178.61(12) . . . . ?
C15 C14 C13 N5 -177.97(13) . . . . ?
C15 C14 C13 N6 1.4(2) . . . . ?
C34 N11 C35 N12 -177.90(12) . . . . ?
C34 N11 C35 C36 1.62(18) . . . . ?
C34 N10 C39 S4 -177.28(10) . . . . ?
C34 N10 C39 C36 0.42(19) . . . . ?
C34 C40 C41 C42 174.85(13) . . . . ?
C34 C40 C41A C42A 68.8(10) . . . . ?
C14 C15 C16 S2 -0.37(15) . . . . ?
C14 C15 C16 C22 -177.51(13) . . . . ?
C61 S6 C60 C59 -0.05(11) . . . . ?
C61 S6 C60 C66 178.94(11) . . . . ?
C61 N16 C56 N17 -0.32(19) . . . . ?
C61 N16 C56 C62 -179.50(12) . . . . ?
C61 C58 C59 C60 -0.82(16) . . . . ?
C61 C58 C59 C65 178.78(12) . . . . ?
C1 N2 C2 N3 177.17(12) . . . . ?
C1 N2 C2 C3 -3.02(18) . . . . ?
C1 N1 C6 S1 179.58(10) . . . . ?
C1 N1 C6 C3 -1.3(2) . . . . ?
C1 C7 C8 C9 -65.78(15) . . . . ?
C79 N23 C78 N22 0.3(2) . . . . ?
C79 N23 C78 C84 177.97(15) . . . . ?
C79 N23 C78 C84A 170.3(12) . . . . ?
C16 S2 C17 N4 -179.11(12) . . . . ?
C16 S2 C17 C14 1.63(10) . . . . ?
C16 C15 C14 C17 1.65(16) . . . . ?
C16 C15 C14 C13 -177.11(14) . . . . ?
C39 S4 C38 C37 0.71(11) . . . . ?
C39 S4 C38 C44 -178.39(11) . . . . ?
C39 N10 C34 N11 -2.84(19) . . . . ?
C39 N10 C34 C40 173.83(12) . . . . ?
C39 C36 C35 N11 -3.56(17) . . . . ?
C39 C36 C35 N12 175.93(12) . . . . ?
C39 C36 C37 C38 -0.59(16) . . . . ?
C39 C36 C37 C43 178.41(12) . . . . ?
C6 S1 C5 C4 0.09(11) . . . . ?
C6 S1 C5 C11 -179.21(11) . . . . ?
C6 N1 C1 N2 1.6(2) . . . . ?
C6 N1 C1 C7 -177.04(12) . . . . ?
C6 C3 C4 C5 0.33(16) . . . . ?
C6 C3 C4 C10 179.93(13) . . . . ?
C6 C3 C2 N2 3.06(18) . . . . ?
C6 C3 C2 N3 -177.15(13) . . . . ?
C58 C59 C60 S6 0.49(14) . . . . ?
C58 C59 C60 C66 -178.36(13) . . . . ?
C37 C36 C35 N11 175.71(13) . . . . ?
C37 C36 C35 N12 -4.8(2) . . . . ?
C37 C36 C39 S4 1.11(14) . . . . ?
C37 C36 C39 N10 -176.81(12) . . . . ?
C60 S6 C61 N16 179.34(11) . . . . ?
C60 S6 C61 C58 -0.42(10) . . . . ?
C17 S2 C16 C15 -0.72(11) . . . . ?
C17 S2 C16 C22 176.72(11) . . . . ?
C17 N4 C12 N5 0.93(19) . . . . ?
C17 N4 C12 C18 178.01(11) . . . . ?
C17 C14 C13 N5 3.28(18) . . . . ?
C17 C14 C13 N6 -177.31(13) . . . . ?
C72 S7 C71 C70 -0.30(11) . . . . ?
C72 S7 C71 C77 178.40(11) . . . . ?
C72 N19 C67 N20 1.31(19) . . . . ?
C72 N19 C67 C73 179.98(11) . . . . ?
C72 C69 C68 N20 2.71(18) . . . . ?
C72 C69 C68 N21 -178.19(13) . . . . ?
C72 C69 C70 C71 0.47(16) . . . . ?
C72 C69 C70 C76 -179.01(12) . . . . ?
C4 C3 C6 S1 -0.26(14) . . . . ?
C4 C3 C6 N1 -179.41(13) . . . . ?
C4 C3 C2 N2 -178.78(13) . . . . ?
C4 C3 C2 N3 1.0(2) . . . . ?
C26 C25 C24 N8 175.77(13) . . . . ?
C26 C25 C24 N9 -3.8(2) . . . . ?
C26 C25 C28 S3 0.89(14) . . . . ?
C26 C25 C28 N7 -178.07(12) . . . . ?
C2 N2 C1 N1 0.6(2) . . . . ?
C2 N2 C1 C7 179.21(12) . . . . ?
C2 C3 C6 S1 178.29(9) . . . . ?
C2 C3 C6 N1 -0.9(2) . . . . ?
C2 C3 C4 C5 -177.86(14) . . . . ?
C2 C3 C4 C10 1.7(2) . . . . ?
C83 S8 C82 C81 0.18(11) . . . . ?
C83 S8 C82 C88 -179.68(12) . . . . ?
C83 N22 C78 N23 1.5(2) . . . . ?
C83 N22 C78 C84 -176.25(15) . . . . ?
C83 N22 C78 C84A -169.2(11) . . . . ?
C38 S4 C39 N10 176.99(11) . . . . ?
C38 S4 C39 C36 -1.03(10) . . . . ?
C80 C81 C82 S8 -0.56(15) . . . . ?
C80 C81 C82 C88 179.29(14) . . . . ?
C45 N13 C50 S5 -177.81(10) . . . . ?
C45 N13 C50 C47 1.34(19) . . . . ?
C45 N14 C46 N15 -179.51(12) . . . . ?
C45 N14 C46 C47 1.82(18) . . . . ?
C45 C51 C52 C53 64.76(16) . . . . ?
C67 N19 C72 S7 179.80(10) . . . . ?
C67 N19 C72 C69 -0.50(19) . . . . ?
C67 N20 C68 N21 178.71(12) . . . . ?
C67 N20 C68 C69 -2.14(19) . . . . ?
C67 C73 C74 C75 177.76(12) . . . . ?
C13 N5 C12 N4 0.0(2) . . . . ?
C13 N5 C12 C18 -177.09(12) . . . . ?
C13 C14 C17 S2 176.83(9) . . . . ?
C13 C14 C17 N4 -2.40(19) . . . . ?
C78 N22 C83 S8 -179.89(10) . . . . ?
C78 N22 C83 C80 -1.0(2) . . . . ?
C78 N23 C79 N24 177.89(12) . . . . ?
C78 N23 C79 C80 -2.44(19) . . . . ?
C78 C84 C85 C86 57.1(3) . . . . ?
C78 C84A C85A C86A 89(3) . . . . ?
C12 N4 C17 S2 -178.76(10) . . . . ?
C12 N4 C17 C14 0.38(19) . . . . ?
C12 N5 C13 N6 178.27(12) . . . . ?
C12 N5 C13 C14 -2.29(19) . . . . ?
C12 C18 C19 C20 175.03(12) . . . . ?
C28 S3 C27 C26 0.36(11) . . . . ?
C28 S3 C27 C33 -178.87(11) . . . . ?
C28 N7 C23 N8 -0.27(19) . . . . ?
C28 N7 C23 C29 179.20(11) . . . . ?
C28 C25 C24 N8 -1.50(18) . . . . ?
C28 C25 C24 N9 178.90(12) . . . . ?
C28 C25 C26 C27 -0.63(16) . . . . ?
C28 C25 C26 C32 177.29(12) . . . . ?
C50 S5 C49 C55 -178.49(11) . . . . ?
C50 S5 C49 C48 -0.02(11) . . . . ?
C50 N13 C45 N14 -0.56(19) . . . . ?
C50 N13 C45 C51 176.65(11) . . . . ?
C50 C47 C48 C49 -0.55(16) . . . . ?
C50 C47 C48 C54 178.57(12) . . . . ?
C48 C47 C50 S5 0.53(14) . . . . ?
C48 C47 C50 N13 -178.69(12) . . . . ?
C5 S1 C6 N1 179.30(12) . . . . ?
C5 S1 C6 C3 0.10(11) . . . . ?
C49 S5 C50 N13 178.97(12) . . . . ?
C49 S5 C50 C47 -0.29(10) . . . . ?
C56 N16 C61 S6 179.09(10) . . . . ?
C56 N16 C61 C58 -1.19(19) . . . . ?
C56 N17 C57 N18 -179.26(12) . . . . ?
C56 N17 C57 C58 -0.16(18) . . . . ?
C56 C62 C63 C64 66.21(17) . . . . ?
C71 S7 C72 N19 -179.70(12) . . . . ?
C71 S7 C72 C69 0.56(10) . . . . ?
C27 S3 C28 N7 178.29(12) . . . . ?
C27 S3 C28 C25 -0.71(10) . . . . ?
C82 S8 C83 N22 179.28(12) . . . . ?
C82 S8 C83 C80 0.25(11) . . . . ?
C82 C81 C80 C79 -177.52(14) . . . . ?
C82 C81 C80 C83 0.75(17) . . . . ?
C54 C48 C49 S5 -178.81(10) . . . . ?
C54 C48 C49 C55 -0.5(2) . . . . ?
C21 C15 C14 C17 -175.42(12) . . . . ?
C21 C15 C14 C13 5.8(2) . . . . ?
C21 C15 C16 S2 176.76(10) . . . . ?
C21 C15 C16 C22 -0.4(2) . . . . ?
C43 C37 C38 S4 -179.22(10) . . . . ?
C43 C37 C38 C44 -0.2(2) . . . . ?
C76 C70 C71 S7 179.46(10) . . . . ?
C76 C70 C71 C77 0.9(2) . . . . ?
C65 C59 C60 S6 -179.11(10) . . . . ?
C65 C59 C60 C66 2.0(2) . . . . ?
C10 C4 C5 S1 -179.85(11) . . . . ?
C10 C4 C5 C11 -0.7(2) . . . . ?
C87 C81 C80 C79 2.3(2) . . . . ?
C87 C81 C80 C83 -179.41(13) . . . . ?
C87 C81 C82 S8 179.61(11) . . . . ?
C87 C81 C82 C88 -0.5(2) . . . . ?
C32 C26 C27 S3 -177.86(11) . . . . ?
C32 C26 C27 C33 1.3(2) . . . . ?
